data_7125243
loop_
_publ_author_name
'Sarkar, Koushik'
'Paul, Mithun'
'Dastidar, Parthasarathi'

_publ_section_title
;
 Multifunctional single-layered vesicles derived from
 Cu(ii)-metal-organic-polyhedra.
;
_journal_issue 89
_journal_name_full 'Chemical communications (Cambridge, England)'
_journal_page_first 13124
_journal_page_last 13127
_journal_paper_doi 10.1039/c6cc07804d
_journal_volume 52
_journal_year 2016
_chemical_formula_moiety 'C264 H288 Cl6 Cu6 N48 O24, 6(N O3), 6(H2O)'
_chemical_formula_sum 'C264 H300 Cl6 Cu6 N54 O48'
_chemical_formula_weight 5591.59
_chemical_name_systematic MOP1
_space_group_crystal_system triclinic
_space_group_IT_number 2
_space_group_name_Hall '-P 1'
_space_group_name_H-M_alt 'P -1'
_atom_sites_solution_hydrogens geom
_audit_creation_date 2016-05-02
_audit_creation_method
;
Olex2 1.2
(compiled 2015.09.30 svn.r3233 for OlexSys, GUI svn.r5103)
;
_audit_update_record
;
2016-07-25 deposited with the CCDC.
2016-10-13 downloaded from the CCDC.
;
_cell_angle_alpha 118.745(2)
_cell_angle_beta 91.861(2)
_cell_angle_gamma 118.748(2)
_cell_formula_units_Z 1
_cell_length_a 24.331(3)
_cell_length_b 24.388(3)
_cell_length_c 24.415(3)
_cell_measurement_reflns_used 9939
_cell_measurement_temperature 120.0
_cell_measurement_theta_max 23.51
_cell_measurement_theta_min 2.31
_cell_volume 10460(2)
_computing_molecular_graphics 'Olex2 (Dolomanov et al., 2009)'
_computing_publication_material 'Olex2 (Dolomanov et al., 2009)'
_computing_structure_refinement 'XL (Sheldrick, 2008)'
_computing_structure_solution 'ShelXS (Sheldrick, 2008)'
_diffrn_ambient_temperature 120.0
_diffrn_measured_fraction_theta_full 0.455
_diffrn_measured_fraction_theta_max 0.553
_diffrn_measurement_device_type 'Bruker CCD'
_diffrn_radiation_type MoK\a
_diffrn_radiation_wavelength 0.71073
_diffrn_reflns_av_R_equivalents 0.0600
_diffrn_reflns_av_unetI/netI 0.1594
_diffrn_reflns_Laue_measured_fraction_full 0.455
_diffrn_reflns_Laue_measured_fraction_max 0.553
_diffrn_reflns_limit_h_max 27
_diffrn_reflns_limit_h_min -27
_diffrn_reflns_limit_k_max 23
_diffrn_reflns_limit_k_min -26
_diffrn_reflns_limit_l_max 19
_diffrn_reflns_limit_l_min -27
_diffrn_reflns_number 33387
_diffrn_reflns_point_group_measured_fraction_full 0.455
_diffrn_reflns_point_group_measured_fraction_max 0.553
_diffrn_reflns_theta_full 25.242
_diffrn_reflns_theta_max 23.542
_diffrn_reflns_theta_min 1.669
_exptl_absorpt_coefficient_mu 0.392
_exptl_absorpt_correction_T_max 0.7449
_exptl_absorpt_correction_T_min 0.4777
_exptl_absorpt_correction_type multi-scan
_exptl_absorpt_process_details
;
SADABS-2014/4 (Bruker,2014/4) was used for absorption correction.
wR2(int) was 0.1712 before and 0.0853 after correction.
The Ratio of minimum to maximum transmission is 0.6413.
The \l/2 correction factor is 0.00150.
;
_exptl_crystal_colour blue
_exptl_crystal_colour_primary blue
_exptl_crystal_density_diffrn 0.886
_exptl_crystal_description block
_exptl_crystal_F_000 2910
_exptl_crystal_size_max 0.5
_exptl_crystal_size_mid 0.34
_exptl_crystal_size_min 0.22
_refine_diff_density_max 0.300
_refine_diff_density_min -0.343
_refine_diff_density_rms 0.051
_refine_ls_extinction_method none
_refine_ls_goodness_of_fit_ref 0.977
_refine_ls_hydrogen_treatment constr
_refine_ls_matrix_type full
_refine_ls_number_parameters 1714
_refine_ls_number_reflns 17221
_refine_ls_number_restraints 1
_refine_ls_restrained_S_all 0.979
_refine_ls_R_factor_all 0.1350
_refine_ls_R_factor_gt 0.0823
_refine_ls_shift/su_max 0.001
_refine_ls_shift/su_mean 0.000
_refine_ls_structure_factor_coef Fsqd
_refine_ls_weighting_details 'w=1/[\s^2^(Fo^2^)+(0.1367P)^2^] where P=(Fo^2^+2Fc^2^)/3'
_refine_ls_weighting_scheme calc
_refine_ls_wR_factor_gt 0.2204
_refine_ls_wR_factor_ref 0.2475
_reflns_Friedel_coverage 0.000
_reflns_number_gt 9236
_reflns_number_total 17221
_reflns_threshold_expression 'I > 2\s(I)'
_cod_data_source_file c6cc07804d3.cif
_cod_data_source_block MOP-TO-1
_cod_original_cell_volume 10461(2)
_cod_database_code 7125243
_shelxl_version_number 2014/6
_shelx_space_group_comment
;
The symmetry employed for this shelxl refinement is uniquely defined
by the following loop, which should always be used as a source of
symmetry information in preference to the above space-group names.
They are only intended as comments.
;
_shelx_estimated_absorpt_t_max /
_olex2_refinement_description
;
1. Fixed Uiso
 At 1.2 times of:
  All C(H) groups, All C(H,H) groups, All N(H) groups
 At 1.5 times of:
  All C(H,H,H) groups
2. Restrained distances
 H45B-H40A
 2 with sigma of 0.02
3.a Secondary CH2 refined with riding coordinates:
 C102(H10A,H10B), C43(H43A,H43B), C121(H12A,H12B), C123(H12C,H12D), C67(H67A,
 H67B), C69(H69A,H69B), C41(H41A,H41B), C68(H68A,H68B), C72(H72A,H72B),
 C40(H40A,H40B), C14(H14A,H14B), C125(H12H,H12I), C9(H9A,H9B), C42(H42A,H42B),
 C101(H10C,H10D), C70(H70A,H70B), C8(H8A,H8B), C100(H10E,H10F), C74(H74A,H74B),
 C7(H7A,H7B), C47(H47A,H47B), C45(H45A,H45B), C10(H10G,H10H), C12(H12P,H12Q)
3.b Aromatic/amide H refined with riding coordinates:
 N3(H3), N20(H20), N14(H14), N18(H18), N2(H2), N22(H22), N16(H16), N12(H12),
 N23(H23), N10(H10), N5(H5), C30(H30), N8(H8), C60(H60), C79(H79), C51(H51),
 C117(H117), C53(H53), C21(H21), C118(H118), C120(H120), C20(H20A), C54(H54),
 C52(H52), C87(H87), C119(H119), C58(H58), C18(H18A), C78(H78), C59(H59),
 C80(H80), C81(H81), C31(H31), C84(H84), C129(H129), C114(H114), C111(H111),
 C131(H131), C108(H108), C24(H24), C27(H27), C57(H57), C33(H33), C106(H106),
 C32(H32), C105(H105), C85(H85), C132(H132), C93(H93), C26(H26), C92(H92),
 C130(H130), C107(H107), C113(H113), C25(H25), C90(H90), C112(H112), C86(H86),
 C19(H19), C91(H91)
3.c Idealised Me refined as rotating group:
 C75(H75A,H75B,H75C), C122(H12E,H12F,H12G), C15(H15A,H15B,H15C), C46(H46A,H46B,
 H46C), C124(H12J,H12K,H12L), C73(H73A,H73B,H73C), C71(H71A,H71B,H71C),
 C44(H44A,H44B,H44C), C48(H48A,H48B,H48C), C126(H12M,H12N,H12O), C13(H13A,H13B,
 H13C), C11(H11A,H11B,H11C)
;
_olex2_submission_special_instructions 'No special instructions were received'

loop_
_space_group_symop_operation_xyz
'x, y, z'
'-x, -y, -z'

loop_
_atom_site_label
_atom_site_type_symbol
_atom_site_fract_x
_atom_site_fract_y
_atom_site_fract_z
_atom_site_U_iso_or_equiv
_atom_site_adp_type
_atom_site_occupancy
_atom_site_site_symmetry_order
_atom_site_calc_flag
_atom_site_refinement_flags_posn
Cu1 Cu 0.79881(5) 1.08179(7) 0.76730(5) 0.0518(3) Uani 1 1 d .
Cu2 Cu 0.80507(5) 0.47533(6) 0.32285(6) 0.0517(3) Uani 1 1 d .
Cu3 Cu 0.64388(5) 0.47987(6) 0.78900(7) 0.0626(4) Uani 1 1 d .
O5 O 0.5988(2) 0.8339(3) 0.2218(3) 0.0397(13) Uani 1 1 d .
O8 O 0.5890(2) 0.1418(3) 0.5485(3) 0.0452(14) Uani 1 1 d .
O7 O 0.8789(2) 0.2786(3) 0.4026(3) 0.0434(14) Uani 1 1 d .
N13 N 0.8080(3) 0.4150(4) 0.3586(4) 0.0454(17) Uani 1 1 d .
N3 N 1.0277(3) 1.0309(4) 0.8832(3) 0.0323(14) Uani 1 1 d .
H3 H 0.9909 0.9871 0.8522 0.039 Uiso 1 1 calc R
O12 O 0.7929(3) 1.1604(4) 1.0710(3) 0.0527(15) Uani 1 1 d .
O15 O 1.0808(3) 0.8275(3) 0.5760(3) 0.0442(14) Uani 1 1 d .
O13 O 1.0800(3) 1.1564(4) 0.9518(3) 0.0518(15) Uani 1 1 d .
N20 N 0.9051(3) 1.0459(4) 0.4963(3) 0.0313(14) Uani 1 1 d .
H20 H 0.8717 1.0028 0.4883 0.038 Uiso 1 1 calc R
N14 N 0.7705(3) 0.2097(4) 0.3902(3) 0.0344(15) Uani 1 1 d .
H14 H 0.7318 0.2042 0.3851 0.041 Uiso 1 1 calc R
C83 C 0.5523(3) 0.7295(5) 0.2301(4) 0.0381(19) Uani 1 1 d .
O9 O 0.4134(3) -0.1862(4) 0.2598(3) 0.0517(15) Uani 1 1 d .
N18 N 0.4905(2) -0.0646(3) 0.3212(3) 0.0310(14) Uani 1 1 d .
H18 H 0.4990 -0.0188 0.3415 0.037 Uiso 1 1 calc R
O10 O 0.6171(3) 0.7087(4) 1.0779(4) 0.0613(18) Uani 1 1 d .
O24 O 0.8972(3) 0.7472(4) 0.7625(4) 0.0638(18) Uani 1 1 d .
N9 N 0.6279(3) 0.5507(4) 0.8634(4) 0.051(2) Uani 1 1 d .
N2 N 1.0386(3) 0.7960(4) 0.6435(3) 0.0379(16) Uani 1 1 d .
H2 H 1.0024 0.7666 0.6480 0.045 Uiso 1 1 calc R
N22 N 0.6685(3) 0.8063(4) 0.2441(3) 0.0351(15) Uani 1 1 d .
H22 H 0.6751 0.7795 0.2546 0.042 Uiso 1 1 calc R
C99 C 0.7301(3) 0.1370(4) 0.4783(3) 0.0272(16) Uani 1 1 d .
C97 C 0.6612(3) 0.0437(5) 0.3596(4) 0.0359(19) Uani 1 1 d .
N16 N 0.6915(3) 0.1911(4) 0.6076(3) 0.0404(16) Uani 1 1 d .
H16 H 0.7272 0.2315 0.6426 0.048 Uiso 1 1 calc R
N11 N 0.2537(3) 0.6228(4) 0.7680(4) 0.0486(18) Uani 1 1 d .
C65 C 0.8270(3) 0.9512(4) 0.3424(4) 0.0246(16) Uani 1 1 d .
O14 O 0.9842(3) 0.7268(4) 0.9302(4) 0.0626(18) Uani 1 1 d .
N1 N 0.8744(3) 0.5742(4) 0.4088(4) 0.0443(17) Uani 1 1 d .
C6 C 0.5417(3) 0.9250(5) 1.0668(4) 0.0367(19) Uani 1 1 d .
C115 C 0.8233(3) 0.2675(4) 0.3929(4) 0.0348(18) Uani 1 1 d .
C98 C 0.7197(3) 0.1105(4) 0.4104(4) 0.0281(16) Uani 1 1 d .
O4 O 0.9764(3) 1.1717(4) 0.5716(3) 0.0554(16) Uani 1 1 d .
N12 N 0.4332(3) 0.8600(4) 0.9855(4) 0.0467(18) Uani 1 1 d .
H12 H 0.4525 0.8504 0.9555 0.056 Uiso 1 1 calc R
N23 N 0.8687(3) 0.7474(4) 0.2592(4) 0.0460(18) Uani 1 1 d .
H23 H 0.8426 0.7454 0.2833 0.055 Uiso 1 1 calc R
C82 C 0.6085(3) 0.7925(4) 0.2313(3) 0.0267(16) Uani 1 1 d .
N10 N 0.5997(3) 0.7566(4) 1.0267(4) 0.0435(17) Uani 1 1 d .
H10 H 0.5945 0.7542 0.9895 0.052 Uiso 1 1 calc R
C96 C 0.6113(3) 0.0016(4) 0.3793(4) 0.0295(17) Uani 1 1 d .
O6 O 0.9171(3) 0.6947(4) 0.2009(4) 0.0674(19) Uani 1 1 d .
C95 C 0.6198(3) 0.0253(4) 0.4452(4) 0.0252(16) Uani 1 1 d .
C37 C 1.0891(3) 0.9408(4) 0.8044(4) 0.0354(19) Uani 1 1 d .
C66 C 0.8880(3) 0.9730(4) 0.3768(3) 0.0256(15) Uani 1 1 d .
N19 N 0.8386(3) 1.0953(4) 0.7016(3) 0.0442(17) Uani 1 1 d .
C110 C 0.3774(4) -0.1040(5) 0.2822(4) 0.043(2) Uani 1 1 d .
C102 C 0.6896(4) 0.1223(5) 0.5683(4) 0.041(2) Uani 1 1 d .
H10A H 0.6531 0.0818 0.5706 0.049 Uiso 1 1 calc R
H10B H 0.7321 0.1319 0.5881 0.049 Uiso 1 1 calc R
N7 N 0.7661(3) 1.0749(5) 0.8381(4) 0.052(2) Uani 1 1 d .
C43 C 1.0765(3) 0.7576(5) 0.7446(4) 0.041(2) Uani 1 1 d .
H43A H 1.0611 0.7384 0.6973 0.049 Uiso 1 1 calc R
H43B H 1.0445 0.7177 0.7504 0.049 Uiso 1 1 calc R
N6 N 0.7405(3) 0.5662(4) 0.8177(4) 0.0498(19) Uani 1 1 d .
N5 N 0.9795(3) 0.7412(4) 0.8477(4) 0.0487(19) Uani 1 1 d .
H5 H 0.9531 0.7269 0.8113 0.058 Uiso 1 1 calc R
Cl1 Cl 0.7356(3) 0.9488(4) 0.6919(3) 0.171(2) Uani 1 1 d .
C61 C 0.9089(3) 0.9219(4) 0.3461(4) 0.0298(17) Uani 1 1 d .
C121 C 0.5673(3) -0.0234(5) 0.4632(4) 0.0374(19) Uani 1 1 d .
H12A H 0.5659 0.0100 0.5064 0.045 Uiso 1 1 calc R
H12B H 0.5230 -0.0545 0.4291 0.045 Uiso 1 1 calc R
C77 C 0.8958(4) 1.1036(5) 0.6055(4) 0.040(2) Uani 1 1 d .
C64 C 0.7894(3) 0.8862(4) 0.2775(4) 0.0262(16) Uani 1 1 d .
C94 C 0.6789(3) 0.0929(4) 0.4929(4) 0.0286(16) Uani 1 1 d .
C34 C 1.0665(3) 0.8470(4) 0.8473(4) 0.0336(18) Uani 1 1 d .
C109 C 0.4287(3) -0.1236(5) 0.2877(4) 0.0337(18) Uani 1 1 d .
N21 N 0.4394(3) 0.6085(4) 0.2199(4) 0.052(2) Uani 1 1 d .
C30 C 0.6108(5) 0.5941(6) 0.9649(5) 0.056(2) Uani 1 1 d .
H30 H 0.6037 0.5872 0.9998 0.068 Uiso 1 1 calc R
C1 C 0.5376(3) 0.8663(4) 1.0680(4) 0.0330(17) Uani 1 1 d .
C35 C 1.0774(3) 0.8275(5) 0.7868(4) 0.0334(19) Uani 1 1 d .
N8 N 0.7215(4) 1.0395(6) 1.0260(4) 0.069(2) Uani 1 1 d .
H8 H 0.6967 0.9941 0.9884 0.083 Uiso 1 1 calc R
C49 C 1.0326(4) 1.0959(5) 0.9047(4) 0.040(2) Uani 1 1 d .
C2 C 0.5961(4) 0.8689(5) 1.0784(4) 0.040(2) Uani 1 1 d .
C123 C 0.6507(4) 0.0179(6) 0.2889(5) 0.049(2) Uani 1 1 d .
H12C H 0.6950 0.0418 0.2844 0.058 Uiso 1 1 calc R
H12D H 0.6293 -0.0376 0.2615 0.058 Uiso 1 1 calc R
C63 C 0.8115(3) 0.8379(4) 0.2452(4) 0.0330(17) Uani 1 1 d .
C67 C 0.9311(3) 1.0441(5) 0.4430(4) 0.0349(18) Uani 1 1 d .
H67A H 0.9752 1.0525 0.4538 0.042 Uiso 1 1 calc R
H67B H 0.9381 1.0867 0.4413 0.042 Uiso 1 1 calc R
N4 N 0.8772(3) 1.0877(5) 0.8082(4) 0.0474(19) Uani 1 1 d .
C76 C 0.9287(3) 1.1084(4) 0.5557(4) 0.0315(17) Uani 1 1 d .
C56 C 0.9751(3) 0.7114(4) 0.5256(4) 0.0297(17) Uani 1 1 d .
C69 C 0.7233(3) 0.8639(4) 0.2412(4) 0.0275(16) Uani 1 1 d .
H69A H 0.7218 0.9092 0.2612 0.033 Uiso 1 1 calc R
H69B H 0.7190 0.8450 0.1941 0.033 Uiso 1 1 calc R
C50 C 0.9774(3) 1.0890(5) 0.8685(4) 0.0380(19) Uani 1 1 d .
C60 C 0.9780(4) 0.6964(5) 0.4625(5) 0.047(2) Uani 1 1 d .
H60 H 1.0140 0.7331 0.4589 0.056 Uiso 1 1 calc R
C38 C 1.0782(3) 0.9598(5) 0.8656(4) 0.0332(18) Uani 1 1 d .
C79 C 0.9030(3) 1.1484(5) 0.7183(4) 0.040(2) Uani 1 1 d .
H79 H 0.9300 1.1840 0.7640 0.048 Uiso 1 1 calc R
C17 C 0.3306(3) 0.7527(5) 0.8947(4) 0.0367(19) Uani 1 1 d .
C41 C 1.0988(3) 0.8557(5) 0.7013(4) 0.0366(18) Uani 1 1 d .
H41A H 1.1210 0.9013 0.7002 0.044 Uiso 1 1 calc R
H41B H 1.1294 0.8394 0.6981 0.044 Uiso 1 1 calc R
C75 C 1.0344(4) 0.9911(5) 0.3738(5) 0.051(2) Uani 1 1 d .
H75A H 1.0271 0.9652 0.3261 0.077 Uiso 1 1 calc GR
H75B H 1.0741 0.9994 0.3970 0.077 Uiso 1 1 calc GR
H75C H 1.0409 1.0402 0.3911 0.077 Uiso 1 1 calc GR
N27 N 0.9081(4) 0.7266(6) 0.7098(5) 0.065(2) Uani 1 1 d .
C68 C 0.8964(4) 0.8094(5) 0.2483(4) 0.041(2) Uani 1 1 d .
H68A H 0.8826 0.7869 0.2000 0.049 Uiso 1 1 calc R
H68B H 0.9458 0.8402 0.2663 0.049 Uiso 1 1 calc R
N24 N 0.8104(4) 0.5327(5) 0.2830(5) 0.060(2) Uani 1 1 d .
C89 C 0.8503(4) 0.6349(5) 0.2478(5) 0.052(2) Uani 1 1 d .
Cl2 Cl 0.7144(3) 0.4729(4) 0.3582(4) 0.184(2) Uani 1 1 d .
C72 C 0.8002(3) 0.9997(4) 0.3763(4) 0.0320(17) Uani 1 1 d .
H72A H 0.7827 1.0065 0.3445 0.038 Uiso 1 1 calc R
H72B H 0.8373 1.0506 0.4146 0.038 Uiso 1 1 calc R
C40 C 1.0838(4) 1.0325(5) 0.9115(4) 0.042(2) Uani 1 1 d .
H40A H 1.0836 1.0398 0.9551 0.051 Uiso 1 1 calc DR
H40B H 1.1267 1.0758 0.9189 0.051 Uiso 1 1 calc R
C14 C 0.4746(4) 0.8044(5) 1.0638(4) 0.043(2) Uani 1 1 d .
H14A H 0.4737 0.7576 1.0415 0.051 Uiso 1 1 calc R
H14B H 0.4360 0.7940 1.0356 0.051 Uiso 1 1 calc R
C23 C 0.7557(4) 1.0863(6) 0.9566(4) 0.051(3) Uani 1 1 d .
C122 C 0.5812(4) -0.0736(5) 0.4678(5) 0.054(2) Uani 1 1 d .
H12E H 0.6003 -0.0913 0.4339 0.081 Uiso 1 1 calc GR
H12F H 0.5396 -0.1173 0.4605 0.081 Uiso 1 1 calc GR
H12G H 0.6130 -0.0457 0.5120 0.081 Uiso 1 1 calc GR
C125 C 0.7945(3) 0.2056(5) 0.5302(4) 0.0390(19) Uani 1 1 d .
H12H H 0.7864 0.2305 0.5719 0.047 Uiso 1 1 calc R
H12I H 0.8133 0.2413 0.5167 0.047 Uiso 1 1 calc R
C5 C 0.5985(4) 0.9820(5) 1.0756(4) 0.0399(19) Uani 1 1 d .
C51 C 0.9413(4) 1.0385(5) 0.8038(4) 0.045(2) Uani 1 1 d .
H51 H 0.9496 1.0013 0.7773 0.054 Uiso 1 1 calc R
N17 N 0.2761(3) -0.0874(4) 0.2619(3) 0.0429(18) Uani 1 1 d .
C36 C 1.0887(3) 0.8777(5) 0.7674(4) 0.039(2) Uani 1 1 d .
C117 C 0.7529(4) 0.3027(5) 0.3575(5) 0.047(2) Uani 1 1 d .
H117 H 0.7124 0.2583 0.3471 0.057 Uiso 1 1 calc R
C39 C 1.0640(4) 0.9088(5) 0.8866(4) 0.044(2) Uani 1 1 d .
C53 C 0.9142(4) 1.1419(5) 0.8751(4) 0.047(2) Uani 1 1 d .
H53 H 0.9057 1.1794 0.8999 0.056 Uiso 1 1 calc R
C55 C 1.0358(3) 0.7840(4) 0.5841(4) 0.0288(17) Uani 1 1 d .
C22 C 0.7585(4) 1.0997(7) 1.0242(5) 0.045(2) Uani 1 1 d .
C21 C 0.2707(4) 0.7340(5) 0.8634(5) 0.046(2) Uani 1 1 d .
H21 H 0.2549 0.7648 0.8852 0.055 Uiso 1 1 calc R
C29 C 0.6136(4) 0.6517(5) 0.9668(5) 0.042(2) Uani 1 1 d .
C4 C 0.6593(4) 0.9859(5) 1.0838(4) 0.047(2) Uani 1 1 d .
N15 N 0.6573(4) 0.4045(5) 0.7185(5) 0.063(2) Uani 1 1 d .
C118 C 0.7542(4) 0.3560(5) 0.3458(5) 0.051(2) Uani 1 1 d .
H118 H 0.7129 0.3464 0.3277 0.062 Uiso 1 1 calc R
C120 C 0.8705(4) 0.3838(5) 0.3962(4) 0.042(2) Uani 1 1 d .
H120 H 0.9135 0.3952 0.4113 0.051 Uiso 1 1 calc R
C9 C 0.4757(4) 0.9193(5) 1.0545(4) 0.043(2) Uani 1 1 d .
H9A H 0.4524 0.9077 1.0838 0.051 Uiso 1 1 calc R
H9B H 0.4855 0.9684 1.0652 0.051 Uiso 1 1 calc R
C116 C 0.8153(3) 0.3212(5) 0.3851(4) 0.0355(18) Uani 1 1 d .
C20 C 0.2338(4) 0.6697(5) 0.7998(4) 0.043(2) Uani 1 1 d .
H20A H 0.1929 0.6576 0.7773 0.052 Uiso 1 1 calc R
C127 C 0.9527(4) 0.7139(5) 0.8837(5) 0.043(2) Uani 1 1 d .
C28 C 0.6112(4) 0.7110(5) 1.0298(5) 0.043(2) Uani 1 1 d .
C54 C 0.9620(4) 1.1429(5) 0.9062(5) 0.045(2) Uani 1 1 d .
H54 H 0.9853 1.1792 0.9527 0.054 Uiso 1 1 calc R
C42 C 1.0519(4) 0.7942(5) 0.8681(4) 0.043(2) Uani 1 1 d .
H42A H 1.0718 0.7655 0.8474 0.052 Uiso 1 1 calc R
H42B H 1.0722 0.8239 0.9170 0.052 Uiso 1 1 calc R
C52 C 0.8929(4) 1.0389(5) 0.7750(4) 0.040(2) Uani 1 1 d .
H52 H 0.8691 1.0023 0.7286 0.048 Uiso 1 1 calc R
C101 C 0.5463(3) -0.0728(4) 0.3259(4) 0.0369(19) Uani 1 1 d .
H10C H 0.5530 -0.0916 0.2823 0.044 Uiso 1 1 calc R
H10D H 0.5347 -0.1110 0.3358 0.044 Uiso 1 1 calc R
C87 C 0.4904(4) 0.7192(5) 0.2215(5) 0.053(2) Uani 1 1 d .
H87 H 0.4854 0.7530 0.2166 0.064 Uiso 1 1 calc R
C119 C 0.8642(4) 0.4293(5) 0.3857(5) 0.048(2) Uani 1 1 d .
H119 H 0.9039 0.4761 0.3990 0.058 Uiso 1 1 calc R
C70 C 0.7740(4) 0.7723(5) 0.1768(4) 0.042(2) Uani 1 1 d .
H70A H 0.7260 0.7517 0.1688 0.050 Uiso 1 1 calc R
H70B H 0.7800 0.7327 0.1711 0.050 Uiso 1 1 calc R
O16 O 0.7871(4) 0.7646(6) 0.3475(5) 0.097(3) Uani 1 1 d .
N25 N 0.7342(4) 0.7473(6) 0.3187(5) 0.064(2) Uani 1 1 d .
C58 C 0.8701(4) 0.5887(5) 0.4663(4) 0.045(2) Uani 1 1 d .
H58 H 0.8325 0.5522 0.4687 0.054 Uiso 1 1 calc R
C18 C 0.3520(4) 0.7073(5) 0.8624(5) 0.050(2) Uani 1 1 d .
H18A H 0.3944 0.7209 0.8827 0.061 Uiso 1 1 calc R
C103 C 0.6415(4) 0.1953(5) 0.5929(4) 0.043(2) Uani 1 1 d .
C78 C 0.9325(3) 1.1531(4) 0.6698(4) 0.0337(18) Uani 1 1 d .
H78 H 0.9783 1.1917 0.6834 0.040 Uiso 1 1 calc R
O11 O 0.3394(3) 0.8331(5) 1.0037(4) 0.089(2) Uani 1 1 d .
C8 C 0.7213(4) 1.0476(6) 1.0924(5) 0.059(3) Uani 1 1 d .
H8A H 0.7589 1.0481 1.1100 0.071 Uiso 1 1 calc R
H8B H 0.7275 1.0964 1.1251 0.071 Uiso 1 1 calc R
C88 C 0.8814(4) 0.6978(6) 0.2350(5) 0.053(2) Uani 1 1 d .
C59 C 0.9285(5) 0.6286(6) 0.4073(5) 0.058(2) Uani 1 1 d .
H59 H 0.9316 0.6183 0.3652 0.069 Uiso 1 1 calc R
C80 C 0.8019(4) 1.0467(5) 0.6360(5) 0.052(2) Uani 1 1 d .
H80 H 0.7557 1.0100 0.6228 0.062 Uiso 1 1 calc R
C81 C 0.8292(4) 1.0481(6) 0.5866(4) 0.051(2) Uani 1 1 d .
H81 H 0.8023 1.0114 0.5409 0.061 Uiso 1 1 calc R
C31 C 0.6183(5) 0.5471(6) 0.9126(6) 0.064(3) Uani 1 1 d .
H31 H 0.6162 0.5070 0.9123 0.076 Uiso 1 1 calc R
C15 C 0.4660(4) 0.8224(5) 1.1315(5) 0.051(2) Uani 1 1 d .
H15A H 0.4239 0.7793 1.1244 0.076 Uiso 1 1 calc GR
H15B H 0.4652 0.8677 1.1535 0.076 Uiso 1 1 calc GR
H15C H 0.5033 0.8315 1.1595 0.076 Uiso 1 1 calc GR
C84 C 0.5557(3) 0.6765(5) 0.2341(4) 0.045(2) Uani 1 1 d .
H84 H 0.5964 0.6802 0.2384 0.054 Uiso 1 1 calc R
C46 C 1.1092(5) 0.9714(7) 1.0088(6) 0.068(3) Uani 1 1 d .
H46A H 1.1340 0.9478 0.9988 0.102 Uiso 1 1 calc GR
H46B H 1.0946 0.9723 1.0460 0.102 Uiso 1 1 calc GR
H46C H 1.1382 1.0234 1.0208 0.102 Uiso 1 1 calc GR
C3 C 0.6557(3) 0.9280(5) 1.0849(4) 0.040(2) Uani 1 1 d .
C124 C 0.6114(5) 0.0330(6) 0.2610(6) 0.072(3) Uani 1 1 d .
H12J H 0.6219 0.0319 0.2222 0.108 Uiso 1 1 calc GR
H12K H 0.6215 0.0832 0.2944 0.108 Uiso 1 1 calc GR
H12L H 0.5639 -0.0057 0.2474 0.108 Uiso 1 1 calc GR
C129 C 0.8440(4) 0.6619(6) 0.9020(5) 0.053(2) Uani 1 1 d .
H129 H 0.8685 0.6945 0.9483 0.064 Uiso 1 1 calc R
C114 C 0.3910(4) -0.0445(6) 0.2838(5) 0.063(3) Uani 1 1 d .
H114 H 0.4354 -0.0076 0.2914 0.076 Uiso 1 1 calc R
C111 C 0.3139(4) -0.1566(5) 0.2707(4) 0.045(2) Uani 1 1 d .
H111 H 0.3032 -0.2011 0.2677 0.054 Uiso 1 1 calc R
C104 C 0.6513(4) 0.2701(5) 0.6380(5) 0.046(2) Uani 1 1 d .
C100 C 0.7770(3) 0.1575(5) 0.3954(4) 0.043(2) Uani 1 1 d .
H10E H 0.8194 0.1858 0.4311 0.052 Uiso 1 1 calc R
H10F H 0.7790 0.1232 0.3532 0.052 Uiso 1 1 calc R
C16 C 0.3703(4) 0.8213(5) 0.9658(4) 0.042(2) Uani 1 1 d .
O19 O 0.6135(5) 0.8921(6) 0.9117(5) 0.102(3) Uani 1 1 d .
C74 C 0.9733(3) 0.9420(5) 0.3853(4) 0.0393(19) Uani 1 1 d .
H74A H 0.9695 0.8947 0.3719 0.047 Uiso 1 1 calc R
H74B H 0.9796 0.9698 0.4333 0.047 Uiso 1 1 calc R
O18 O 0.7084(4) 0.7787(6) 0.3449(5) 0.095(3) Uani 1 1 d .
C73 C 0.7444(3) 0.9643(5) 0.4008(4) 0.0355(18) Uani 1 1 d .
H73A H 0.7016 0.9271 0.3640 0.053 Uiso 1 1 calc GR
H73B H 0.7420 1.0042 0.4370 0.053 Uiso 1 1 calc GR
H73C H 0.7540 0.9390 0.4171 0.053 Uiso 1 1 calc GR
C131 C 0.7698(4) 0.5661(5) 0.7753(5) 0.053(2) Uani 1 1 d .
H131 H 0.7430 0.5310 0.7295 0.063 Uiso 1 1 calc R
C108 C 0.7007(4) 0.3295(5) 0.6986(4) 0.047(2) Uani 1 1 d .
H108 H 0.7334 0.3250 0.7144 0.057 Uiso 1 1 calc R
O17 O 0.7066(4) 0.7008(6) 0.2595(6) 0.104(3) Uani 1 1 d .
C71 C 0.7924(4) 0.7864(6) 0.1243(5) 0.055(2) Uani 1 1 d .
H71A H 0.7683 0.7380 0.0805 0.083 Uiso 1 1 calc GR
H71B H 0.8405 0.8109 0.1336 0.083 Uiso 1 1 calc GR
H71C H 0.7803 0.8196 0.1247 0.083 Uiso 1 1 calc GR
C7 C 0.5957(4) 0.8116(5) 1.0846(4) 0.046(2) Uani 1 1 d .
H7A H 0.6338 0.8377 1.1241 0.055 Uiso 1 1 calc R
H7B H 0.5542 0.7841 1.0921 0.055 Uiso 1 1 calc R
C44 C 1.1468(4) 0.7739(5) 0.7635(4) 0.043(2) Uani 1 1 d .
H44A H 1.1481 0.7329 0.7276 0.065 Uiso 1 1 calc GR
H44B H 1.1561 0.7770 0.8046 0.065 Uiso 1 1 calc GR
H44C H 1.1805 0.8222 0.7703 0.065 Uiso 1 1 calc GR
C24 C 0.7513(4) 1.0235(6) 0.9048(5) 0.049(2) Uani 1 1 d .
H24 H 0.7458 0.9851 0.9099 0.059 Uiso 1 1 calc R
C62 C 0.8726(3) 0.8599(4) 0.2817(4) 0.0321(18) Uani 1 1 d .
C47 C 1.1020(5) 0.9931(6) 0.7825(6) 0.059(3) Uani 1 1 d .
H47A H 1.1126 1.0420 0.8209 0.071 Uiso 1 1 calc R
H47B H 1.1413 1.0034 0.7681 0.071 Uiso 1 1 calc R
C27 C 0.7600(4) 1.1352(6) 0.9463(5) 0.057(3) Uani 1 1 d .
H27 H 0.7612 1.1777 0.9802 0.068 Uiso 1 1 calc R
C57 C 0.9219(4) 0.6603(5) 0.5272(4) 0.044(2) Uani 1 1 d .
H57 H 0.9173 0.6703 0.5689 0.053 Uiso 1 1 calc R
C33 C 0.6232(6) 0.6591(7) 0.9160(7) 0.074(3) Uani 1 1 d .
H33 H 0.6263 0.6995 0.9162 0.089 Uiso 1 1 calc R
C106 C 0.6114(4) 0.3491(6) 0.6602(5) 0.056(2) Uani 1 1 d .
H106 H 0.5785 0.3546 0.6464 0.067 Uiso 1 1 calc R
C32 C 0.6286(5) 0.6052(6) 0.8631(6) 0.059(3) Uani 1 1 d .
H32 H 0.6329 0.6078 0.8257 0.071 Uiso 1 1 calc R
C105 C 0.6069(4) 0.2842(6) 0.6177(5) 0.058(3) Uani 1 1 d .
H105 H 0.5741 0.2482 0.5744 0.070 Uiso 1 1 calc R
C85 C 0.5009(4) 0.6189(6) 0.2318(5) 0.059(3) Uani 1 1 d .
H85 H 0.5051 0.5855 0.2384 0.071 Uiso 1 1 calc R
Cl3 Cl 0.5948(4) 0.4837(5) 0.7047(4) 0.209(3) Uani 1 1 d .
C132 C 0.8385(4) 0.6141(5) 0.7915(5) 0.059(3) Uani 1 1 d .
H132 H 0.8580 0.6142 0.7584 0.070 Uiso 1 1 calc R
O23 O 0.9080(5) 0.7551(7) 0.6811(6) 0.116(3) Uani 1 1 d .
C93 C 0.8228(5) 0.6439(6) 0.2990(5) 0.059(3) Uani 1 1 d .
H93 H 0.8167 0.6839 0.3212 0.071 Uiso 1 1 calc R
C45 C 1.0484(4) 0.9257(5) 0.9477(4) 0.045(2) Uani 1 1 d .
H45A H 1.0149 0.8774 0.9419 0.055 Uiso 1 1 calc R
H45B H 1.0282 0.9545 0.9555 0.055 Uiso 1 1 calc DR
O20 O 0.5576(8) 0.9410(9) 0.9173(9) 0.174(6) Uani 1 1 d .
C26 C 0.7628(5) 1.1261(7) 0.8857(6) 0.065(3) Uani 1 1 d .
H26 H 0.7622 1.1613 0.8793 0.078 Uiso 1 1 calc R
C92 C 0.8051(5) 0.5924(7) 0.3158(6) 0.064(3) Uani 1 1 d .
H92 H 0.7885 0.5990 0.3516 0.077 Uiso 1 1 calc R
C130 C 0.7794(5) 0.6180(6) 0.8815(6) 0.061(3) Uani 1 1 d .
H130 H 0.7584 0.6231 0.9141 0.073 Uiso 1 1 calc R
C107 C 0.7038(4) 0.3907(6) 0.7342(6) 0.068(3) Uani 1 1 d .
H107 H 0.7405 0.4304 0.7747 0.082 Uiso 1 1 calc R
C113 C 0.3391(4) -0.0356(6) 0.2743(5) 0.061(3) Uani 1 1 d .
H113 H 0.3494 0.0085 0.2769 0.073 Uiso 1 1 calc R
C48 C 1.0446(4) 0.9611(6) 0.7277(5) 0.053(2) Uani 1 1 d .
H48A H 1.0414 0.9209 0.6862 0.080 Uiso 1 1 calc GR
H48B H 1.0508 1.0013 0.7230 0.080 Uiso 1 1 calc GR
H48C H 1.0035 0.9400 0.7375 0.080 Uiso 1 1 calc GR
C10 C 0.6039(5) 1.0521(6) 1.0794(5) 0.058(2) Uani 1 1 d .
H10G H 0.6427 1.0772 1.0676 0.069 Uiso 1 1 calc R
H10H H 0.5631 1.0334 1.0472 0.069 Uiso 1 1 calc R
C25 C 0.7549(4) 1.0169(6) 0.8457(5) 0.057(3) Uani 1 1 d .
H25 H 0.7498 0.9728 0.8097 0.069 Uiso 1 1 calc R
C90 C 0.8538(6) 0.5773(6) 0.2161(6) 0.070(3) Uani 1 1 d .
H90 H 0.8703 0.5690 0.1802 0.084 Uiso 1 1 calc R
C126 C 0.8448(5) 0.1916(7) 0.5436(6) 0.066(3) Uani 1 1 d .
H12M H 0.8524 0.1657 0.5024 0.099 Uiso 1 1 calc GR
H12N H 0.8284 0.1598 0.5608 0.099 Uiso 1 1 calc GR
H12O H 0.8868 0.2402 0.5767 0.099 Uiso 1 1 calc GR
C112 C 0.2643(4) -0.1450(5) 0.2632(4) 0.044(2) Uani 1 1 d .
H112 H 0.2206 -0.1799 0.2590 0.053 Uiso 1 1 calc R
O21 O 0.5074(5) 0.8237(6) 0.8979(5) 0.109(3) Uani 1 1 d .
C128 C 0.8769(4) 0.6620(5) 0.8588(5) 0.051(2) Uani 1 1 d .
C12 C 0.7187(5) 0.9302(6) 1.0938(5) 0.060(3) Uani 1 1 d .
H12P H 0.7136 0.8980 1.1096 0.072 Uiso 1 1 calc R
H12Q H 0.7565 0.9828 1.1285 0.072 Uiso 1 1 calc R
C86 C 0.4380(4) 0.6627(5) 0.2200(5) 0.047(2) Uani 1 1 d .
H86 H 0.3982 0.6610 0.2190 0.056 Uiso 1 1 calc R
O22 O 0.9244(5) 0.6832(6) 0.6876(5) 0.122(4) Uani 1 1 d .
C19 C 0.3115(4) 0.6420(5) 0.8005(5) 0.051(2) Uani 1 1 d .
H19 H 0.3254 0.6089 0.7798 0.061 Uiso 1 1 calc R
C13 C 0.7354(6) 0.9024(9) 1.0291(7) 0.097(4) Uani 1 1 d .
H13A H 0.6947 0.8560 0.9918 0.146 Uiso 1 1 calc GR
H13B H 0.7686 0.8917 1.0341 0.146 Uiso 1 1 calc GR
H13C H 0.7534 0.9418 1.0203 0.146 Uiso 1 1 calc GR
C91 C 0.8327(6) 0.5261(7) 0.2358(7) 0.080(4) Uani 1 1 d .
H91 H 0.8355 0.4838 0.2116 0.096 Uiso 1 1 calc R
C11 C 0.6120(6) 1.1096(7) 1.1502(6) 0.074(3) Uani 1 1 d .
H11A H 0.6190 1.1541 1.1532 0.111 Uiso 1 1 calc GR
H11B H 0.6505 1.1252 1.1823 0.111 Uiso 1 1 calc GR
H11C H 0.5716 1.0860 1.1601 0.111 Uiso 1 1 calc GR
N26 N 0.5605(7) 0.8885(8) 0.9124(6) 0.095(3) Uani 1 1 d .
O1 O 0.8688(4) 1.2265(5) 0.8454(4) 0.075(2) Uani 1 1 d .
O2 O 0.9071(3) 0.4780(4) 0.2873(4) 0.0718(19) Uani 1 1 d .
O3 O 0.7036(4) 0.4751(5) 0.8849(4) 0.083(2) Uani 1 1 d .

loop_
_atom_site_aniso_label
_atom_site_aniso_U_11
_atom_site_aniso_U_22
_atom_site_aniso_U_33
_atom_site_aniso_U_23
_atom_site_aniso_U_13
_atom_site_aniso_U_12
Cu1 0.0484(5) 0.0963(10) 0.0513(7) 0.0531(7) 0.0226(5) 0.0544(6)
Cu2 0.0590(6) 0.0272(6) 0.0450(7) 0.0196(6) -0.0152(5) 0.0126(5)
Cu3 0.0356(5) 0.0208(6) 0.0837(9) 0.0100(6) 0.0261(6) 0.0058(5)
O5 0.034(2) 0.038(3) 0.051(4) 0.026(3) 0.012(2) 0.022(3)
O8 0.038(3) 0.038(4) 0.046(4) 0.018(3) 0.013(3) 0.019(3)
O7 0.038(3) 0.036(3) 0.058(4) 0.027(3) 0.013(3) 0.022(3)
N13 0.044(4) 0.040(5) 0.044(4) 0.027(4) -0.001(3) 0.017(4)
N3 0.030(3) 0.028(4) 0.035(4) 0.021(3) -0.001(3) 0.013(3)
O12 0.052(3) 0.054(5) 0.050(4) 0.030(4) 0.012(3) 0.029(4)
O15 0.043(3) 0.042(4) 0.050(4) 0.034(3) 0.012(3) 0.018(3)
O13 0.045(3) 0.047(4) 0.056(4) 0.026(4) 0.004(3) 0.026(3)
N20 0.028(3) 0.027(4) 0.037(4) 0.023(4) 0.006(3) 0.010(3)
N14 0.032(3) 0.034(4) 0.047(4) 0.028(4) 0.012(3) 0.021(3)
C83 0.027(3) 0.036(5) 0.039(5) 0.015(4) 0.004(3) 0.016(4)
O9 0.041(3) 0.054(4) 0.062(4) 0.034(4) 0.012(3) 0.028(3)
N18 0.027(3) 0.025(3) 0.041(4) 0.021(3) 0.005(3) 0.013(3)
O10 0.076(4) 0.051(4) 0.055(5) 0.024(4) 0.010(3) 0.041(4)
O24 0.059(4) 0.077(5) 0.050(4) 0.036(4) 0.019(3) 0.035(4)
N9 0.047(4) 0.037(5) 0.064(6) 0.028(5) 0.022(4) 0.021(4)
N2 0.031(3) 0.038(4) 0.041(4) 0.023(4) 0.010(3) 0.016(3)
N22 0.034(3) 0.035(4) 0.042(4) 0.025(4) 0.008(3) 0.020(3)
C99 0.025(3) 0.029(4) 0.031(4) 0.016(4) 0.006(3) 0.019(3)
C97 0.036(4) 0.043(5) 0.041(5) 0.027(4) 0.010(3) 0.026(4)
N16 0.042(3) 0.032(4) 0.033(4) 0.013(4) 0.007(3) 0.018(3)
N11 0.050(4) 0.050(5) 0.052(5) 0.033(4) 0.006(3) 0.029(4)
C65 0.026(3) 0.024(4) 0.035(4) 0.021(4) 0.011(3) 0.017(3)
O14 0.052(3) 0.074(5) 0.062(5) 0.046(4) 0.018(3) 0.028(4)
N1 0.046(4) 0.030(4) 0.042(5) 0.020(4) 0.001(3) 0.014(3)
C6 0.035(4) 0.035(5) 0.030(4) 0.013(4) 0.000(3) 0.020(4)
C115 0.036(4) 0.024(4) 0.036(5) 0.015(4) 0.008(3) 0.015(4)
C98 0.026(3) 0.031(4) 0.035(5) 0.022(4) 0.011(3) 0.018(3)
O4 0.053(3) 0.055(5) 0.055(4) 0.032(4) 0.016(3) 0.028(4)
N12 0.046(4) 0.051(5) 0.043(4) 0.028(4) 0.007(3) 0.027(4)
N23 0.053(4) 0.048(5) 0.067(5) 0.043(5) 0.029(4) 0.035(4)
C82 0.027(3) 0.033(4) 0.024(4) 0.021(4) 0.006(3) 0.014(3)
N10 0.056(4) 0.044(5) 0.039(4) 0.023(4) 0.016(3) 0.033(4)
C96 0.022(3) 0.029(4) 0.038(5) 0.019(4) 0.005(3) 0.016(3)
O6 0.074(4) 0.064(5) 0.073(5) 0.039(4) 0.024(4) 0.044(4)
C95 0.026(3) 0.023(4) 0.033(4) 0.018(4) 0.009(3) 0.016(3)
C37 0.035(4) 0.027(5) 0.032(5) 0.014(4) 0.005(3) 0.014(4)
C66 0.031(3) 0.029(4) 0.025(4) 0.019(4) 0.009(3) 0.018(3)
N19 0.039(3) 0.053(5) 0.039(4) 0.022(4) 0.001(3) 0.029(4)
C110 0.043(4) 0.062(6) 0.047(5) 0.038(5) 0.018(4) 0.036(5)
C102 0.038(4) 0.040(5) 0.039(5) 0.018(4) 0.009(3) 0.023(4)
N7 0.055(4) 0.077(6) 0.061(5) 0.046(5) 0.025(4) 0.052(4)
C43 0.035(4) 0.036(5) 0.035(5) 0.014(4) -0.001(3) 0.017(4)
N6 0.037(3) 0.035(4) 0.054(5) 0.016(4) 0.014(4) 0.015(3)
N5 0.034(3) 0.053(5) 0.055(5) 0.033(4) 0.011(3) 0.021(4)
Cl1 0.183(5) 0.165(6) 0.121(4) 0.056(4) 0.027(4) 0.097(5)
C61 0.028(3) 0.033(4) 0.040(5) 0.025(4) 0.009(3) 0.019(3)
C121 0.029(3) 0.035(5) 0.043(5) 0.022(4) 0.008(3) 0.016(4)
C77 0.043(4) 0.051(5) 0.042(5) 0.030(5) 0.017(4) 0.034(4)
C64 0.025(3) 0.023(4) 0.036(5) 0.021(4) 0.010(3) 0.013(3)
C94 0.032(3) 0.029(4) 0.035(4) 0.024(4) 0.009(3) 0.019(4)
C34 0.030(3) 0.032(5) 0.035(5) 0.019(4) 0.004(3) 0.015(4)
C109 0.037(4) 0.040(5) 0.034(5) 0.023(4) 0.010(3) 0.025(4)
N21 0.039(3) 0.038(4) 0.067(5) 0.020(4) 0.013(3) 0.024(4)
C30 0.067(6) 0.050(6) 0.061(7) 0.035(6) 0.026(5) 0.035(5)
C1 0.039(4) 0.034(5) 0.027(4) 0.019(4) 0.006(3) 0.021(4)
C35 0.025(3) 0.041(5) 0.035(5) 0.027(4) 0.009(3) 0.014(4)
N8 0.061(5) 0.082(7) 0.042(5) 0.034(5) 0.012(4) 0.027(5)
C49 0.042(4) 0.053(6) 0.037(5) 0.029(5) 0.013(4) 0.031(5)
C2 0.046(4) 0.039(5) 0.033(5) 0.018(4) 0.007(4) 0.026(4)
C123 0.049(4) 0.049(6) 0.045(6) 0.029(5) 0.012(4) 0.024(5)
C63 0.031(3) 0.024(4) 0.037(5) 0.015(4) 0.007(3) 0.013(3)
C67 0.036(3) 0.038(5) 0.037(5) 0.022(4) 0.010(3) 0.024(4)
N4 0.044(3) 0.073(6) 0.043(4) 0.037(4) 0.020(3) 0.040(4)
C76 0.030(3) 0.024(5) 0.035(5) 0.017(4) 0.000(3) 0.012(4)
C56 0.032(3) 0.026(4) 0.033(4) 0.019(4) 0.004(3) 0.016(3)
C69 0.030(3) 0.020(4) 0.032(4) 0.017(4) 0.006(3) 0.012(3)
C50 0.032(3) 0.035(5) 0.040(5) 0.017(4) 0.013(4) 0.019(4)
C60 0.049(4) 0.037(5) 0.059(7) 0.038(5) 0.014(4) 0.017(4)
C38 0.033(3) 0.030(5) 0.035(5) 0.024(4) 0.007(3) 0.011(3)
C79 0.034(4) 0.051(6) 0.040(5) 0.031(5) 0.008(3) 0.022(4)
C17 0.038(4) 0.039(5) 0.051(5) 0.036(5) 0.014(4) 0.022(4)
C41 0.033(3) 0.042(5) 0.046(5) 0.038(5) 0.018(3) 0.015(4)
C75 0.041(4) 0.061(6) 0.058(6) 0.034(5) 0.010(4) 0.033(5)
N27 0.051(4) 0.075(7) 0.066(7) 0.043(6) 0.009(4) 0.031(5)
C68 0.041(4) 0.042(5) 0.041(5) 0.023(5) 0.011(4) 0.025(4)
N24 0.068(5) 0.044(5) 0.054(6) 0.024(5) 0.001(4) 0.028(4)
C89 0.057(5) 0.044(6) 0.055(6) 0.035(6) 0.005(4) 0.023(5)
Cl2 0.163(5) 0.195(7) 0.191(6) 0.111(6) 0.022(4) 0.100(5)
C72 0.030(3) 0.029(4) 0.034(4) 0.014(4) 0.003(3) 0.019(3)
C40 0.046(4) 0.052(6) 0.038(5) 0.024(5) 0.010(4) 0.034(4)
C14 0.045(4) 0.044(5) 0.036(5) 0.021(5) 0.011(4) 0.025(4)
C23 0.043(4) 0.077(7) 0.041(6) 0.033(6) 0.016(4) 0.039(5)
C122 0.038(4) 0.051(6) 0.070(7) 0.036(6) 0.016(4) 0.023(4)
C125 0.042(4) 0.029(5) 0.050(5) 0.026(4) 0.016(4) 0.019(4)
C5 0.039(4) 0.043(5) 0.044(5) 0.032(5) 0.009(4) 0.020(4)
C51 0.049(4) 0.053(6) 0.046(6) 0.029(5) 0.020(4) 0.036(5)
N17 0.036(3) 0.060(5) 0.044(4) 0.034(4) 0.015(3) 0.030(4)
C36 0.025(3) 0.037(5) 0.039(5) 0.015(5) 0.006(3) 0.014(4)
C117 0.040(4) 0.042(5) 0.060(6) 0.034(5) 0.009(4) 0.019(4)
C39 0.035(4) 0.045(6) 0.040(5) 0.020(5) 0.002(3) 0.021(4)
C53 0.049(4) 0.055(6) 0.040(5) 0.022(5) 0.007(4) 0.038(5)
C55 0.029(3) 0.023(4) 0.033(5) 0.015(4) 0.005(3) 0.016(3)
C22 0.033(4) 0.056(7) 0.048(6) 0.034(6) 0.011(4) 0.023(5)
C21 0.047(4) 0.051(6) 0.053(6) 0.033(5) 0.014(4) 0.033(5)
C29 0.039(4) 0.044(5) 0.053(6) 0.031(5) 0.017(4) 0.026(4)
C4 0.043(4) 0.053(6) 0.038(5) 0.030(5) 0.007(4) 0.020(5)
N15 0.047(4) 0.046(5) 0.079(7) 0.030(5) 0.020(4) 0.022(4)
C118 0.044(5) 0.047(6) 0.061(6) 0.032(5) 0.001(4) 0.024(5)
C120 0.034(4) 0.042(5) 0.042(5) 0.023(5) -0.002(3) 0.018(4)
C9 0.047(4) 0.047(5) 0.040(5) 0.027(5) 0.005(4) 0.029(4)
C116 0.037(4) 0.035(5) 0.040(5) 0.025(4) 0.005(3) 0.021(4)
C20 0.038(4) 0.030(5) 0.046(5) 0.018(5) -0.003(4) 0.013(4)
C127 0.039(4) 0.044(6) 0.056(6) 0.036(5) 0.022(4) 0.023(4)
C28 0.041(4) 0.042(5) 0.037(5) 0.017(5) 0.007(4) 0.025(4)
C54 0.042(4) 0.046(6) 0.040(5) 0.022(5) 0.012(4) 0.022(4)
C42 0.039(4) 0.041(5) 0.039(5) 0.020(5) 0.005(4) 0.019(4)
C52 0.044(4) 0.056(6) 0.033(5) 0.030(5) 0.014(4) 0.030(4)
C101 0.028(3) 0.030(5) 0.041(5) 0.015(4) 0.009(3) 0.015(4)
C87 0.048(5) 0.044(6) 0.060(6) 0.023(5) 0.011(4) 0.029(5)
C119 0.054(5) 0.047(6) 0.046(6) 0.032(5) 0.006(4) 0.025(5)
C70 0.041(4) 0.046(5) 0.047(5) 0.030(5) 0.016(4) 0.026(4)
O16 0.098(6) 0.113(8) 0.119(8) 0.071(7) 0.040(6) 0.080(6)
N25 0.065(5) 0.072(7) 0.070(7) 0.042(6) 0.021(5) 0.047(5)
C58 0.044(4) 0.035(5) 0.040(6) 0.021(5) 0.003(4) 0.013(4)
C18 0.045(4) 0.056(6) 0.058(6) 0.038(6) 0.008(4) 0.027(5)
C103 0.040(4) 0.045(6) 0.038(5) 0.021(5) 0.013(4) 0.022(5)
C78 0.030(3) 0.036(5) 0.029(5) 0.017(4) 0.004(3) 0.016(4)
O11 0.056(4) 0.102(7) 0.075(5) 0.030(5) 0.011(4) 0.046(5)
C8 0.043(4) 0.060(7) 0.053(6) 0.034(6) 0.008(4) 0.015(5)
C88 0.051(5) 0.051(6) 0.048(6) 0.026(5) 0.006(4) 0.026(5)
C59 0.065(6) 0.054(7) 0.048(6) 0.029(6) 0.017(5) 0.030(6)
C80 0.032(4) 0.057(6) 0.067(7) 0.042(6) 0.014(4) 0.019(4)
C81 0.046(4) 0.064(7) 0.036(5) 0.025(5) 0.008(4) 0.029(5)
C31 0.075(6) 0.045(6) 0.086(9) 0.042(7) 0.032(6) 0.038(6)
C15 0.038(4) 0.050(6) 0.057(6) 0.035(5) 0.004(4) 0.016(4)
C84 0.032(4) 0.048(6) 0.062(6) 0.033(5) 0.012(4) 0.025(4)
C46 0.068(6) 0.079(8) 0.064(7) 0.046(7) 0.016(5) 0.040(6)
C3 0.037(4) 0.054(6) 0.031(5) 0.024(5) 0.014(3) 0.026(4)
C124 0.072(6) 0.047(7) 0.059(7) 0.028(6) -0.005(5) 0.014(6)
C129 0.046(5) 0.052(6) 0.051(6) 0.032(6) 0.021(4) 0.018(5)
C114 0.045(5) 0.079(8) 0.088(8) 0.057(7) 0.019(5) 0.040(5)
C111 0.040(4) 0.048(6) 0.052(6) 0.033(5) 0.009(4) 0.023(4)
C104 0.047(4) 0.048(6) 0.056(6) 0.037(5) 0.024(4) 0.028(5)
C100 0.036(4) 0.053(6) 0.051(5) 0.032(5) 0.017(4) 0.029(4)
C16 0.047(4) 0.051(6) 0.039(5) 0.027(5) 0.012(4) 0.034(5)
O19 0.101(6) 0.103(8) 0.079(6) 0.040(6) 0.022(5) 0.055(6)
C74 0.035(4) 0.041(5) 0.045(5) 0.027(5) 0.004(3) 0.022(4)
O18 0.077(5) 0.092(7) 0.117(8) 0.060(6) 0.031(5) 0.048(5)
C73 0.036(4) 0.038(5) 0.037(5) 0.021(4) 0.007(3) 0.024(4)
C131 0.045(4) 0.033(5) 0.055(6) 0.018(5) 0.014(4) 0.013(4)
C108 0.041(4) 0.042(6) 0.042(5) 0.013(5) 0.009(4) 0.024(4)
O17 0.080(5) 0.098(8) 0.090(8) 0.044(7) 0.023(5) 0.034(6)
C71 0.052(5) 0.057(6) 0.051(6) 0.031(6) 0.016(4) 0.027(5)
C7 0.061(5) 0.057(6) 0.048(5) 0.037(5) 0.021(4) 0.044(5)
C44 0.054(4) 0.050(6) 0.038(5) 0.027(5) 0.014(4) 0.036(5)
C24 0.054(5) 0.052(6) 0.048(6) 0.035(5) 0.017(4) 0.029(5)
C62 0.038(4) 0.033(5) 0.044(5) 0.031(5) 0.013(4) 0.023(4)
C47 0.073(6) 0.058(7) 0.075(8) 0.053(7) 0.037(6) 0.039(6)
C27 0.062(5) 0.077(7) 0.060(7) 0.043(6) 0.026(5) 0.053(6)
C57 0.045(4) 0.041(5) 0.039(5) 0.026(5) 0.012(4) 0.017(4)
C33 0.095(8) 0.066(8) 0.084(9) 0.047(8) 0.051(7) 0.055(7)
C106 0.047(5) 0.043(6) 0.069(7) 0.027(6) 0.019(5) 0.024(5)
C32 0.070(6) 0.044(6) 0.065(7) 0.038(6) 0.033(5) 0.026(5)
C105 0.050(5) 0.052(6) 0.068(7) 0.032(6) 0.017(5) 0.029(5)
C85 0.052(5) 0.049(6) 0.077(7) 0.033(6) 0.019(5) 0.032(5)
Cl3 0.224(7) 0.156(6) 0.183(7) 0.056(6) 0.079(6) 0.107(6)
C132 0.050(5) 0.044(6) 0.061(7) 0.020(6) 0.022(5) 0.023(5)
O23 0.107(7) 0.128(10) 0.098(8) 0.068(8) 0.028(6) 0.053(7)
C93 0.066(5) 0.045(6) 0.063(7) 0.028(6) 0.015(5) 0.033(5)
C45 0.035(4) 0.055(6) 0.046(5) 0.031(5) 0.015(4) 0.024(4)
O20 0.193(14) 0.134(13) 0.188(16) 0.087(13) 0.052(12) 0.093(12)
C26 0.070(6) 0.097(9) 0.077(8) 0.068(8) 0.034(6) 0.059(7)
C92 0.085(7) 0.074(8) 0.068(7) 0.051(7) 0.031(6) 0.055(7)
C130 0.065(6) 0.057(7) 0.062(7) 0.036(6) 0.030(6) 0.033(6)
C107 0.046(5) 0.062(7) 0.067(7) 0.026(7) 0.018(5) 0.024(5)
C113 0.045(5) 0.055(6) 0.093(8) 0.052(7) 0.009(5) 0.025(5)
C48 0.069(5) 0.044(6) 0.057(6) 0.033(5) 0.028(5) 0.034(5)
C10 0.064(5) 0.045(6) 0.047(6) 0.023(5) 0.008(4) 0.024(5)
C25 0.057(5) 0.066(7) 0.063(7) 0.040(6) 0.030(5) 0.040(5)
C90 0.114(8) 0.050(7) 0.069(8) 0.040(7) 0.035(7) 0.054(7)
C126 0.056(5) 0.077(8) 0.062(7) 0.040(7) 0.014(5) 0.035(6)
C112 0.031(4) 0.056(6) 0.050(6) 0.038(5) 0.010(4) 0.020(4)
O21 0.091(6) 0.084(7) 0.103(8) 0.044(7) 0.037(6) 0.028(6)
C128 0.051(5) 0.045(6) 0.052(6) 0.026(5) 0.016(4) 0.026(5)
C12 0.057(5) 0.067(7) 0.057(6) 0.035(6) 0.009(5) 0.035(5)
C86 0.030(4) 0.039(5) 0.058(6) 0.024(5) 0.017(4) 0.015(4)
O22 0.096(6) 0.109(8) 0.100(7) 0.014(6) 0.008(5) 0.066(7)
C19 0.058(5) 0.042(6) 0.060(6) 0.032(5) 0.007(5) 0.030(5)
C13 0.077(7) 0.117(12) 0.098(10) 0.054(10) 0.035(7) 0.062(9)
C91 0.121(9) 0.074(9) 0.077(9) 0.048(8) 0.033(8) 0.069(8)
C11 0.089(7) 0.060(7) 0.088(9) 0.054(8) 0.024(6) 0.041(7)
N26 0.115(9) 0.100(10) 0.090(9) 0.059(8) 0.041(7) 0.067(9)
O1 0.085(5) 0.081(6) 0.068(5) 0.043(5) 0.024(4) 0.053(5)
O2 0.068(4) 0.063(5) 0.068(5) 0.033(4) 0.015(4) 0.030(4)
O3 0.082(5) 0.068(5) 0.099(7) 0.049(5) 0.034(5) 0.039(5)

loop_
_atom_type_symbol
_atom_type_description
_atom_type_scat_dispersion_real
_atom_type_scat_dispersion_imag
_atom_type_scat_source
C C 0.0033 0.0016 'International Tables Vol C Tables 4.2.6.8 and 6.1.1.4'
H H 0.0000 0.0000 'International Tables Vol C Tables 4.2.6.8 and 6.1.1.4'
Cl Cl 0.1484 0.1585 'International Tables Vol C Tables 4.2.6.8 and 6.1.1.4'
Cu Cu 0.3201 1.2651 'International Tables Vol C Tables 4.2.6.8 and 6.1.1.4'
N N 0.0061 0.0033 'International Tables Vol C Tables 4.2.6.8 and 6.1.1.4'
O O 0.0106 0.0060 'International Tables Vol C Tables 4.2.6.8 and 6.1.1.4'

loop_
_geom_angle_atom_site_label_1
_geom_angle_atom_site_label_2
_geom_angle_atom_site_label_3
_geom_angle
_geom_angle_site_symmetry_1
_geom_angle_site_symmetry_3
N19 Cu1 Cl1 91.0(3) . .
N19 Cu1 N4 90.8(2) . .
N19 Cu1 N17 92.9(2) . 2_666
N7 Cu1 N19 175.6(3) . .
N7 Cu1 Cl1 92.4(3) . .
N7 Cu1 N4 86.1(2) . .
N7 Cu1 N17 89.8(2) . 2_666
N4 Cu1 Cl1 93.7(3) . .
N17 Cu1 Cl1 92.4(3) 2_666 .
N17 Cu1 N4 172.7(3) 2_666 .
N13 Cu2 Cl2 92.1(2) . .
N11 Cu2 N13 89.5(3) 2_666 .
N11 Cu2 Cl2 94.6(3) 2_666 .
N1 Cu2 N13 90.9(3) . .
N1 Cu2 N11 171.9(3) . 2_666
N1 Cu2 N24 89.7(3) . .
N1 Cu2 Cl2 93.4(3) . .
N24 Cu2 N13 173.1(3) . .
N24 Cu2 N11 89.0(3) . 2_666
N24 Cu2 Cl2 94.8(3) . .
N9 Cu3 N6 91.6(3) . .
N9 Cu3 N21 88.2(3) . 2_666
N9 Cu3 Cl3 95.1(3) . .
N6 Cu3 Cl3 98.4(3) . .
N21 Cu3 N6 162.8(3) 2_666 .
N21 Cu3 Cl3 98.8(3) 2_666 .
N15 Cu3 N9 175.2(4) . .
N15 Cu3 N6 91.1(3) . .
N15 Cu3 N21 88.1(3) . 2_666
N15 Cu3 Cl3 88.6(3) . .
C118 N13 Cu2 119.7(5) . .
C118 N13 C119 118.1(7) . .
C119 N13 Cu2 121.5(6) . .
C49 N3 H3 119.7 . .
C49 N3 C40 120.6(6) . .
C40 N3 H3 119.7 . .
C67 N20 H20 118.2 . .
C76 N20 H20 118.2 . .
C76 N20 C67 123.7(7) . .
C115 N14 H14 119.9 . .
C115 N14 C100 120.2(5) . .
C100 N14 H14 119.9 . .
C87 C83 C82 119.4(7) . .
C84 C83 C82 124.0(5) . .
C84 C83 C87 116.5(8) . .
C109 N18 H18 119.2 . .
C109 N18 C101 121.7(6) . .
C101 N18 H18 119.2 . .
C31 N9 Cu3 123.2(6) . .
C31 N9 C32 116.5(9) . .
C32 N9 Cu3 120.2(7) . .
C41 N2 H2 118.8 . .
C55 N2 H2 118.8 . .
C55 N2 C41 122.4(6) . .
C82 N22 H22 119.3 . .
C82 N22 C69 121.3(6) . .
C69 N22 H22 119.3 . .
C98 C99 C125 120.5(6) . .
C94 C99 C98 117.4(6) . .
C94 C99 C125 121.9(7) . .
C98 C97 C96 116.4(7) . .
C98 C97 C123 121.5(7) . .
C96 C97 C123 122.1(7) . .
C102 N16 H16 118.8 . .
C103 N16 H16 118.8 . .
C103 N16 C102 122.5(7) . .
C20 N11 Cu2 121.2(5) . 2_666
C19 N11 Cu2 121.4(6) . 2_666
C19 N11 C20 117.2(8) . .
C66 C65 C64 121.7(5) . .
C66 C65 C72 119.1(6) . .
C64 C65 C72 119.2(5) . .
C58 N1 Cu2 122.5(6) . .
C58 N1 C59 117.9(8) . .
C59 N1 Cu2 119.6(6) . .
C1 C6 C9 116.4(7) . .
C5 C6 C1 121.9(6) . .
C5 C6 C9 121.7(7) . .
O7 C115 N14 121.5(6) . .
O7 C115 C116 118.7(7) . .
N14 C115 C116 119.8(5) . .
C99 C98 C100 116.6(6) . .
C97 C98 C99 122.4(6) . .
C97 C98 C100 121.0(7) . .
C9 N12 H12 118.0 . .
C16 N12 H12 118.0 . .
C16 N12 C9 123.9(7) . .
C68 N23 H23 118.8 . .
C88 N23 H23 118.8 . .
C88 N23 C68 122.3(7) . .
O5 C82 C83 119.2(5) . .
O5 C82 N22 120.8(6) . .
N22 C82 C83 120.0(6) . .
C28 N10 H10 120.1 . .
C28 N10 C7 119.9(7) . .
C7 N10 H10 120.1 . .
C97 C96 C101 119.0(7) . .
C95 C96 C97 123.0(7) . .
C95 C96 C101 118.1(6) . .
C96 C95 C121 121.0(6) . .
C94 C95 C96 117.2(6) . .
C94 C95 C121 121.7(7) . .
C38 C37 C47 118.3(7) . .
C36 C37 C38 120.1(8) . .
C36 C37 C47 121.6(7) . .
C65 C66 C61 117.7(6) . .
C65 C66 C67 123.1(5) . .
C61 C66 C67 119.2(5) . .
C79 N19 Cu1 122.9(5) . .
C79 N19 C80 116.6(7) . .
C80 N19 Cu1 120.3(6) . .
C114 C110 C109 124.8(7) . .
C114 C110 C111 119.7(7) . .
C111 C110 C109 115.4(8) . .
N16 C102 H10A 108.8 . .
N16 C102 H10B 108.8 . .
N16 C102 C94 113.9(6) . .
H10A C102 H10B 107.7 . .
C94 C102 H10A 108.8 . .
C94 C102 H10B 108.8 . .
C26 N7 Cu1 124.6(7) . .
C26 N7 C25 113.9(8) . .
C25 N7 Cu1 120.6(6) . .
H43A C43 H43B 108.0 . .
C35 C43 H43A 109.4 . .
C35 C43 H43B 109.4 . .
C35 C43 C44 111.4(6) . .
C44 C43 H43A 109.4 . .
C44 C43 H43B 109.4 . .
C131 N6 Cu3 120.9(7) . .
C131 N6 C130 116.0(8) . .
C130 N6 Cu3 122.1(6) . .
C127 N5 H5 119.3 . .
C127 N5 C42 121.3(7) . .
C42 N5 H5 119.3 . .
C66 C61 C74 118.6(7) . .
C62 C61 C66 119.3(5) . .
C62 C61 C74 122.0(6) . .
C95 C121 H12A 109.2 . .
C95 C121 H12B 109.2 . .
H12A C121 H12B 107.9 . .
C122 C121 C95 112.0(5) . .
C122 C121 H12A 109.2 . .
C122 C121 H12B 109.2 . .
C78 C77 C76 118.7(7) . .
C78 C77 C81 119.2(8) . .
C81 C77 C76 122.1(8) . .
C65 C64 C63 120.8(5) . .
C65 C64 C69 120.6(5) . .
C63 C64 C69 118.6(6) . .
C99 C94 C102 117.8(6) . .
C95 C94 C99 123.7(7) . .
C95 C94 C102 118.5(6) . .
C35 C34 C42 117.6(7) . .
C39 C34 C35 124.0(8) . .
C39 C34 C42 118.3(7) . .
O9 C109 N18 123.1(6) . .
O9 C109 C110 122.3(7) . .
N18 C109 C110 114.3(7) . .
C85 N21 Cu3 121.8(6) . 2_666
C86 N21 Cu3 120.8(4) . 2_666
C86 N21 C85 117.2(7) . .
C29 C30 H30 120.9 . .
C31 C30 H30 120.9 . .
C31 C30 C29 118.1(10) . .
C6 C1 C14 122.6(6) . .
C2 C1 C6 118.3(7) . .
C2 C1 C14 119.0(7) . .
C34 C35 C43 121.7(7) . .
C34 C35 C36 116.1(7) . .
C36 C35 C43 122.2(7) . .
C22 N8 H8 119.5 . .
C22 N8 C8 121.1(9) . .
C8 N8 H8 119.5 . .
N3 C49 C50 116.5(8) . .
O13 C49 N3 121.0(6) . .
O13 C49 C50 122.5(7) . .
C1 C2 C7 120.6(7) . .
C3 C2 C1 119.5(7) . .
C3 C2 C7 119.9(6) . .
C97 C123 H12C 107.9 . .
C97 C123 H12D 107.9 . .
H12C C123 H12D 107.2 . .
C124 C123 C97 117.5(8) . .
C124 C123 H12C 107.9 . .
C124 C123 H12D 107.9 . .
C64 C63 C70 120.7(6) . .
C62 C63 C64 116.5(7) . .
C62 C63 C70 122.6(6) . .
N20 C67 C66 114.5(6) . .
N20 C67 H67A 108.6 . .
N20 C67 H67B 108.6 . .
C66 C67 H67A 108.6 . .
C66 C67 H67B 108.6 . .
H67A C67 H67B 107.6 . .
C53 N4 Cu1 119.5(5) . .
C52 N4 Cu1 123.4(6) . .
C52 N4 C53 117.0(6) . .
N20 C76 C77 118.8(7) . .
O4 C76 N20 122.5(7) . .
O4 C76 C77 118.7(7) . .
C60 C56 C55 115.2(7) . .
C57 C56 C60 117.6(8) . .
C57 C56 C55 127.1(7) . .
N22 C69 C64 111.5(5) . .
N22 C69 H69A 109.3 . .
N22 C69 H69B 109.3 . .
C64 C69 H69A 109.3 . .
C64 C69 H69B 109.3 . .
H69A C69 H69B 108.0 . .
C51 C50 C49 126.4(7) . .
C51 C50 C54 116.8(6) . .
C54 C50 C49 116.8(8) . .
C56 C60 H60 120.6 . .
C59 C60 C56 118.7(8) . .
C59 C60 H60 120.6 . .
C37 C38 C40 122.4(7) . .
C37 C38 C39 118.9(7) . .
C39 C38 C40 118.7(7) . .
N19 C79 H79 118.8 . .
N19 C79 C78 122.3(7) . .
C78 C79 H79 118.8 . .
C21 C17 C16 119.3(6) . .
C18 C17 C21 119.4(8) . .
C18 C17 C16 121.2(6) . .
N2 C41 H41A 108.5 . .
N2 C41 H41B 108.5 . .
N2 C41 C36 115.3(5) . .
H41A C41 H41B 107.5 . .
C36 C41 H41A 108.5 . .
C36 C41 H41B 108.5 . .
H75A C75 H75B 109.5 . .
H75A C75 H75C 109.5 . .
H75B C75 H75C 109.5 . .
C74 C75 H75A 109.5 . .
C74 C75 H75B 109.5 . .
C74 C75 H75C 109.5 . .
O23 N27 O24 119.6(10) . .
O22 N27 O24 123.0(11) . .
O22 N27 O23 117.1(12) . .
N23 C68 H68A 109.4 . .
N23 C68 H68B 109.4 . .
N23 C68 C62 111.4(6) . .
H68A C68 H68B 108.0 . .
C62 C68 H68A 109.4 . .
C62 C68 H68B 109.4 . .
C92 N24 Cu2 120.2(8) . .
C91 N24 Cu2 121.6(7) . .
C91 N24 C92 116.4(10) . .
C93 C89 C88 119.6(8) . .
C90 C89 C88 121.0(9) . .
C90 C89 C93 119.2(10) . .
C65 C72 H72A 109.0 . .
C65 C72 H72B 109.0 . .
C65 C72 C73 112.7(6) . .
H72A C72 H72B 107.8 . .
C73 C72 H72A 109.0 . .
C73 C72 H72B 109.0 . .
N3 C40 C38 110.9(6) . .
N3 C40 H40A 109.5 . .
N3 C40 H40B 109.5 . .
C38 C40 H40A 109.5 . .
C38 C40 H40B 109.5 . .
H40A C40 H40B 108.0 . .
C1 C14 H14A 108.6 . .
C1 C14 H14B 108.6 . .
C1 C14 C15 114.6(7) . .
H14A C14 H14B 107.6 . .
C15 C14 H14A 108.6 . .
C15 C14 H14B 108.6 . .
C24 C23 C22 121.9(9) . .
C27 C23 C22 120.1(9) . .
C27 C23 C24 117.9(9) . .
C121 C122 H12E 109.5 . .
C121 C122 H12F 109.5 . .
C121 C122 H12G 109.5 . .
H12E C122 H12F 109.5 . .
H12E C122 H12G 109.5 . .
H12F C122 H12G 109.5 . .
C99 C125 H12H 108.6 . .
C99 C125 H12I 108.6 . .
C99 C125 C126 114.7(7) . .
H12H C125 H12I 107.6 . .
C126 C125 H12H 108.6 . .
C126 C125 H12I 108.6 . .
C6 C5 C4 122.1(7) . .
C6 C5 C10 121.6(6) . .
C4 C5 C10 116.3(7) . .
C50 C51 H51 119.2 . .
C50 C51 C52 121.5(7) . .
C52 C51 H51 119.2 . .
C113 N17 Cu1 120.5(6) . 2_666
C112 N17 Cu1 121.7(5) . 2_666
C112 N17 C113 117.5(6) . .
C37 C36 C35 123.1(7) . .
C37 C36 C41 120.6(8) . .
C35 C36 C41 116.2(7) . .
C118 C117 H117 122.4 . .
C116 C117 H117 122.4 . .
C116 C117 C118 115.3(7) . .
C34 C39 C38 117.7(7) . .
C34 C39 C45 123.3(8) . .
C45 C39 C38 119.1(7) . .
N4 C53 H53 119.1 . .
C54 C53 N4 121.8(7) . .
C54 C53 H53 119.1 . .
O15 C55 N2 122.2(7) . .
O15 C55 C56 120.5(7) . .
N2 C55 C56 117.2(7) . .
O12 C22 N8 123.5(9) . .
O12 C22 C23 119.1(10) . .
N8 C22 C23 117.4(10) . .
C17 C21 H21 120.7 . .
C17 C21 C20 118.7(7) . .
C20 C21 H21 120.7 . .
C30 C29 C28 118.9(9) . .
C33 C29 C30 119.0(9) . .
C33 C29 C28 121.9(8) . .
C5 C4 C8 122.1(8) . .
C3 C4 C5 116.4(7) . .
C3 C4 C8 121.5(7) . .
C106 N15 Cu3 121.6(5) . .
C106 N15 C107 113.0(8) . .
C107 N15 Cu3 121.9(7) . .
N13 C118 C117 122.9(6) . .
N13 C118 H118 118.5 . .
C117 C118 H118 118.5 . .
C116 C120 H120 120.4 . .
C119 C120 H120 120.4 . .
C119 C120 C116 119.1(6) . .
C6 C9 H9A 109.7 . .
C6 C9 H9B 109.7 . .
N12 C9 C6 109.8(6) . .
N12 C9 H9A 109.7 . .
N12 C9 H9B 109.7 . .
H9A C9 H9B 108.2 . .
C117 C116 C115 122.0(7) . .
C120 C116 C115 118.3(6) . .
C120 C116 C117 119.0(7) . .
N11 C20 C21 122.3(6) . .
N11 C20 H20A 118.9 . .
C21 C20 H20A 118.9 . .
O14 C127 N5 123.5(8) . .
O14 C127 C128 120.4(8) . .
N5 C127 C128 116.1(8) . .
O10 C28 N10 124.7(8) . .
O10 C28 C29 116.4(7) . .
N10 C28 C29 118.7(8) . .
C50 C54 H54 120.2 . .
C53 C54 C50 119.5(8) . .
C53 C54 H54 120.2 . .
N5 C42 C34 110.1(6) . .
N5 C42 H42A 109.6 . .
N5 C42 H42B 109.6 . .
C34 C42 H42A 109.6 . .
C34 C42 H42B 109.6 . .
H42A C42 H42B 108.1 . .
N4 C52 C51 123.3(8) . .
N4 C52 H52 118.3 . .
C51 C52 H52 118.3 . .
N18 C101 C96 112.6(6) . .
N18 C101 H10C 109.1 . .
N18 C101 H10D 109.1 . .
C96 C101 H10C 109.1 . .
C96 C101 H10D 109.1 . .
H10C C101 H10D 107.8 . .
C83 C87 H87 119.3 . .
C86 C87 C83 121.4(8) . .
C86 C87 H87 119.3 . .
N13 C119 C120 125.3(9) . .
N13 C119 H119 117.4 . .
C120 C119 H119 117.4 . .
C63 C70 H70A 108.3 . .
C63 C70 H70B 108.3 . .
C63 C70 C71 115.9(7) . .
H70A C70 H70B 107.4 . .
C71 C70 H70A 108.3 . .
C71 C70 H70B 108.3 . .
O18 N25 O16 123.1(11) . .
O18 N25 O17 114.8(9) . .
O17 N25 O16 121.8(9) . .
N1 C58 H58 119.6 . .
N1 C58 C57 120.8(8) . .
C57 C58 H58 119.6 . .
C17 C18 H18A 120.4 . .
C17 C18 C19 119.2(7) . .
C19 C18 H18A 120.4 . .
O8 C103 N16 123.6(8) . .
O8 C103 C104 120.3(6) . .
N16 C103 C104 116.0(8) . .
C77 C78 C79 119.9(7) . .
C77 C78 H78 120.0 . .
C79 C78 H78 120.0 . .
N8 C8 H8A 109.5 . .
N8 C8 H8B 109.5 . .
C4 C8 N8 110.7(8) . .
C4 C8 H8A 109.5 . .
C4 C8 H8B 109.5 . .
H8A C8 H8B 108.1 . .
N23 C88 C89 119.3(8) . .
O6 C88 N23 125.0(9) . .
O6 C88 C89 115.7(8) . .
N1 C59 H59 118.1 . .
C60 C59 N1 123.7(9) . .
C60 C59 H59 118.1 . .
N19 C80 H80 118.5 . .
N19 C80 C81 122.9(8) . .
C81 C80 H80 118.5 . .
C77 C81 C80 119.0(8) . .
C77 C81 H81 120.5 . .
C80 C81 H81 120.5 . .
N9 C31 C30 126.4(9) . .
N9 C31 H31 116.8 . .
C30 C31 H31 116.8 . .
C14 C15 H15A 109.5 . .
C14 C15 H15B 109.5 . .
C14 C15 H15C 109.5 . .
H15A C15 H15B 109.5 . .
H15A C15 H15C 109.5 . .
H15B C15 H15C 109.5 . .
C83 C84 H84 119.6 . .
C85 C84 C83 120.7(6) . .
C85 C84 H84 119.6 . .
H46A C46 H46B 109.5 . .
H46A C46 H46C 109.5 . .
H46B C46 H46C 109.5 . .
C45 C46 H46A 109.5 . .
C45 C46 H46B 109.5 . .
C45 C46 H46C 109.5 . .
C2 C3 C12 120.1(8) . .
C4 C3 C2 121.8(6) . .
C4 C3 C12 118.1(8) . .
C123 C124 H12J 109.5 . .
C123 C124 H12K 109.5 . .
C123 C124 H12L 109.5 . .
H12J C124 H12K 109.5 . .
H12J C124 H12L 109.5 . .
H12K C124 H12L 109.5 . .
C130 C129 H129 119.4 . .
C130 C129 C128 121.3(10) . .
C128 C129 H129 119.4 . .
C110 C114 H114 120.4 . .
C110 C114 C113 119.2(9) . .
C113 C114 H114 120.4 . .
C110 C111 H111 120.2 . .
C110 C111 C112 119.5(8) . .
C112 C111 H111 120.2 . .
C108 C104 C103 126.5(7) . .
C108 C104 C105 114.5(8) . .
C105 C104 C103 119.0(8) . .
N14 C100 C98 112.5(5) . .
N14 C100 H10E 109.1 . .
N14 C100 H10F 109.1 . .
C98 C100 H10E 109.1 . .
C98 C100 H10F 109.1 . .
H10E C100 H10F 107.8 . .
N12 C16 C17 119.7(7) . .
O11 C16 N12 122.4(8) . .
O11 C16 C17 117.6(7) . .
C61 C74 C75 112.0(6) . .
C61 C74 H74A 109.2 . .
C61 C74 H74B 109.2 . .
C75 C74 H74A 109.2 . .
C75 C74 H74B 109.2 . .
H74A C74 H74B 107.9 . .
C72 C73 H73A 109.5 . .
C72 C73 H73B 109.5 . .
C72 C73 H73C 109.5 . .
H73A C73 H73B 109.5 . .
H73A C73 H73C 109.5 . .
H73B C73 H73C 109.5 . .
N6 C131 H131 117.7 . .
N6 C131 C132 124.6(9) . .
C132 C131 H131 117.7 . .
C104 C108 H108 119.1 . .
C107 C108 C104 121.7(8) . .
C107 C108 H108 119.1 . .
C70 C71 H71A 109.5 . .
C70 C71 H71B 109.5 . .
C70 C71 H71C 109.5 . .
H71A C71 H71B 109.5 . .
H71A C71 H71C 109.5 . .
H71B C71 H71C 109.5 . .
N10 C7 C2 113.8(7) . .
N10 C7 H7A 108.8 . .
N10 C7 H7B 108.8 . .
C2 C7 H7A 108.8 . .
C2 C7 H7B 108.8 . .
H7A C7 H7B 107.7 . .
C43 C44 H44A 109.5 . .
C43 C44 H44B 109.5 . .
C43 C44 H44C 109.5 . .
H44A C44 H44B 109.5 . .
H44A C44 H44C 109.5 . .
H44B C44 H44C 109.5 . .
C23 C24 H24 120.1 . .
C25 C24 C23 119.8(9) . .
C25 C24 H24 120.1 . .
C61 C62 C63 123.3(6) . .
C61 C62 C68 119.4(6) . .
C63 C62 C68 117.2(7) . .
C37 C47 H47A 109.0 . .
C37 C47 H47B 109.0 . .
H47A C47 H47B 107.8 . .
C48 C47 C37 112.9(8) . .
C48 C47 H47A 109.0 . .
C48 C47 H47B 109.0 . .
C23 C27 H27 119.8 . .
C23 C27 C26 120.3(10) . .
C26 C27 H27 119.8 . .
C56 C57 C58 121.1(8) . .
C56 C57 H57 119.4 . .
C58 C57 H57 119.4 . .
C29 C33 H33 121.1 . .
C29 C33 C32 117.7(10) . .
C32 C33 H33 121.1 . .
N15 C106 H106 117.5 . .
N15 C106 C105 125.1(8) . .
C105 C106 H106 117.5 . .
N9 C32 C33 122.0(10) . .
N9 C32 H32 119.0 . .
C33 C32 H32 119.0 . .
C104 C105 H105 120.1 . .
C106 C105 C104 119.8(10) . .
C106 C105 H105 120.1 . .
N21 C85 H85 119.6 . .
C84 C85 N21 120.8(8) . .
C84 C85 H85 119.6 . .
C131 C132 H132 121.8 . .
C128 C132 C131 116.4(9) . .
C128 C132 H132 121.8 . .
C89 C93 H93 121.2 . .
C92 C93 C89 117.6(8) . .
C92 C93 H93 121.2 . .
C39 C45 C46 113.4(6) . .
C39 C45 H45A 108.9 . .
C39 C45 H45B 108.9 . .
C46 C45 H45A 108.9 . .
C46 C45 H45B 108.9 . .
H45A C45 H45B 107.7 . .
N7 C26 C27 126.1(9) . .
N7 C26 H26 117.0 . .
C27 C26 H26 117.0 . .
N24 C92 C93 122.6(9) . .
N24 C92 H92 118.7 . .
C93 C92 H92 118.7 . .
N6 C130 H130 117.9 . .
C129 C130 N6 124.3(9) . .
C129 C130 H130 117.9 . .
N15 C107 H107 117.3 . .
C108 C107 N15 125.5(10) . .
C108 C107 H107 117.3 . .
N17 C113 C114 121.9(9) . .
N17 C113 H113 119.1 . .
C114 C113 H113 119.1 . .
C47 C48 H48A 109.5 . .
C47 C48 H48B 109.5 . .
C47 C48 H48C 109.5 . .
H48A C48 H48B 109.5 . .
H48A C48 H48C 109.5 . .
H48B C48 H48C 109.5 . .
C5 C10 H10G 109.7 . .
C5 C10 H10H 109.7 . .
H10G C10 H10H 108.2 . .
C11 C10 C5 109.9(8) . .
C11 C10 H10G 109.7 . .
C11 C10 H10H 109.7 . .
N7 C25 H25 119.5 . .
C24 C25 N7 121.0(9) . .
C24 C25 H25 119.5 . .
C89 C90 H90 120.5 . .
C89 C90 C91 119.0(10) . .
C91 C90 H90 120.5 . .
C125 C126 H12M 109.5 . .
C125 C126 H12N 109.5 . .
C125 C126 H12O 109.5 . .
H12M C126 H12N 109.5 . .
H12M C126 H12O 109.5 . .
H12N C126 H12O 109.5 . .
N17 C112 C111 121.9(7) . .
N17 C112 H112 119.1 . .
C111 C112 H112 119.1 . .
C129 C128 C127 120.5(9) . .
C129 C128 C132 117.0(8) . .
C132 C128 C127 122.4(8) . .
C3 C12 H12P 109.0 . .
C3 C12 H12Q 109.0 . .
C3 C12 C13 113.1(8) . .
H12P C12 H12Q 107.8 . .
C13 C12 H12P 109.0 . .
C13 C12 H12Q 109.0 . .
N21 C86 C87 122.7(6) . .
N21 C86 H86 118.6 . .
C87 C86 H86 118.6 . .
N11 C19 C18 123.0(7) . .
N11 C19 H19 118.5 . .
C18 C19 H19 118.5 . .
C12 C13 H13A 109.5 . .
C12 C13 H13B 109.5 . .
C12 C13 H13C 109.5 . .
H13A C13 H13B 109.5 . .
H13A C13 H13C 109.5 . .
H13B C13 H13C 109.5 . .
N24 C91 C90 124.9(10) . .
N24 C91 H91 117.5 . .
C90 C91 H91 117.5 . .
C10 C11 H11A 109.5 . .
C10 C11 H11B 109.5 . .
C10 C11 H11C 109.5 . .
H11A C11 H11B 109.5 . .
H11A C11 H11C 109.5 . .
H11B C11 H11C 109.5 . .
O19 N26 O20 119.2(14) . .
O19 N26 O21 116.8(11) . .
O20 N26 O21 123.2(13) . .

loop_
_geom_bond_atom_site_label_1
_geom_bond_atom_site_label_2
_geom_bond_distance
_geom_bond_site_symmetry_2
Cu1 N19 1.980(7) .
Cu1 N7 1.972(7) .
Cu1 Cl1 2.355(7) .
Cu1 N4 2.032(6) .
Cu1 N17 2.024(5) 2_666
Cu2 N13 2.063(7) .
Cu2 N11 2.021(8) 2_666
Cu2 N1 2.013(7) .
Cu2 N24 2.014(9) .
Cu2 Cl2 2.380(7) .
Cu3 N9 2.027(7) .
Cu3 N6 2.039(7) .
Cu3 N21 2.029(7) 2_666
Cu3 N15 2.006(8) .
Cu3 Cl3 2.409(10) .
O5 C82 1.257(8) .
O8 C103 1.207(10) .
O7 C115 1.236(8) .
N13 C118 1.270(11) .
N13 C119 1.301(10) .
N3 H3 0.8800 .
N3 C49 1.349(10) .
N3 C40 1.484(8) .
O12 C22 1.147(11) .
O15 C55 1.209(9) .
O13 C49 1.213(10) .
N20 H20 0.8800 .
N20 C67 1.457(10) .
N20 C76 1.318(10) .
N14 H14 0.8800 .
N14 C115 1.344(10) .
N14 C100 1.416(10) .
C83 C82 1.471(11) .
C83 C87 1.390(10) .
C83 C84 1.381(12) .
O9 C109 1.172(9) .
N18 H18 0.8800 .
N18 C109 1.307(10) .
N18 C101 1.474(8) .
O10 C28 1.210(10) .
O24 N27 1.228(11) .
N9 C31 1.267(13) .
N9 C32 1.327(12) .
N2 H2 0.8800 .
N2 C41 1.447(10) .
N2 C55 1.327(10) .
N22 H22 0.8800 .
N22 C82 1.320(8) .
N22 C69 1.435(9) .
C99 C98 1.420(10) .
C99 C94 1.393(10) .
C99 C125 1.474(11) .
C97 C98 1.389(11) .
C97 C96 1.440(10) .
C97 C123 1.489(12) .
N16 H16 0.8800 .
N16 C102 1.456(10) .
N16 C103 1.320(9) .
N11 Cu2 2.021(8) 2_666
N11 C20 1.360(10) .
N11 C19 1.328(10) .
C65 C66 1.384(9) .
C65 C64 1.398(10) .
C65 C72 1.533(8) .
O14 C127 1.160(10) .
N1 C58 1.295(11) .
N1 C59 1.365(12) .
C6 C1 1.403(11) .
C6 C5 1.318(11) .
C6 C9 1.549(9) .
C115 C116 1.507(10) .
C98 C100 1.513(11) .
O4 C76 1.246(9) .
N12 H12 0.8800 .
N12 C9 1.450(11) .
N12 C16 1.261(10) .
N23 H23 0.8800 .
N23 C68 1.492(11) .
N23 C88 1.261(11) .
N10 H10 0.8800 .
N10 C28 1.305(11) .
N10 C7 1.455(11) .
C96 C95 1.391(10) .
C96 C101 1.524(10) .
O6 C88 1.226(11) .
C95 C121 1.520(10) .
C95 C94 1.381(10) .
C37 C38 1.412(11) .
C37 C36 1.354(11) .
C37 C47 1.514(12) .
C66 C61 1.453(9) .
C66 C67 1.471(11) .
N19 C79 1.342(10) .
N19 C80 1.352(12) .
C110 C109 1.556(9) .
C110 C114 1.303(13) .
C110 C111 1.354(12) .
C102 H10A 0.9900 .
C102 H10B 0.9900 .
C102 C94 1.578(11) .
N7 C26 1.272(13) .
N7 C25 1.412(12) .
C43 H43A 0.9900 .
C43 H43B 0.9900 .
C43 C35 1.497(11) .
C43 C44 1.555(9) .
N6 C131 1.278(12) .
N6 C130 1.334(13) .
N5 H5 0.8800 .
N5 C127 1.352(11) .
N5 C42 1.468(10) .
C61 C74 1.525(8) .
C61 C62 1.370(11) .
C121 H12A 0.9900 .
C121 H12B 0.9900 .
C121 C122 1.467(11) .
C77 C76 1.496(11) .
C77 C78 1.330(11) .
C77 C81 1.383(12) .
C64 C63 1.428(9) .
C64 C69 1.509(8) .
C34 C35 1.397(11) .
C34 C39 1.378(11) .
C34 C42 1.495(12) .
N21 Cu3 2.029(7) 2_666
N21 C85 1.389(10) .
N21 C86 1.335(11) .
C30 H30 0.9500 .
C30 C29 1.353(12) .
C30 C31 1.336(14) .
C1 C2 1.402(9) .
C1 C14 1.501(11) .
C35 C36 1.429(11) .
N8 H8 0.8800 .
N8 C22 1.327(13) .
N8 C8 1.537(13) .
C49 C50 1.476(10) .
C2 C3 1.401(12) .
C2 C7 1.472(11) .
C123 H12C 0.9900 .
C123 H12D 0.9900 .
C123 C124 1.432(12) .
C63 C70 1.452(12) .
C63 C62 1.406(9) .
C67 H67A 0.9900 .
C67 H67B 0.9900 .
N4 C53 1.382(11) .
N4 C52 1.322(10) .
C56 C60 1.415(12) .
C56 C55 1.507(10) .
C56 C57 1.315(11) .
C69 H69A 0.9900 .
C69 H69B 0.9900 .
C50 C51 1.335(12) .
C50 C54 1.430(11) .
C60 H60 0.9500 .
C60 C59 1.356(13) .
C38 C40 1.504(11) .
C38 C39 1.463(12) .
C79 H79 0.9500 .
C79 C78 1.427(11) .
C17 C21 1.368(10) .
C17 C18 1.363(11) .
C17 C16 1.513(12) .
C41 H41A 0.9900 .
C41 H41B 0.9900 .
C41 C36 1.507(11) .
C75 H75A 0.9800 .
C75 H75B 0.9800 .
C75 H75C 0.9800 .
C75 C74 1.537(12) .
N27 O23 1.202(12) .
N27 O22 1.198(12) .
C68 H68A 0.9900 .
C68 H68B 0.9900 .
C68 C62 1.507(10) .
N24 C92 1.358(13) .
N24 C91 1.263(14) .
C89 C88 1.542(14) .
C89 C93 1.411(14) .
C89 C90 1.287(13) .
C72 H72A 0.9900 .
C72 H72B 0.9900 .
C72 C73 1.540(10) .
C40 H40A 0.9900 .
C40 H40B 0.9900 .
C14 H14A 0.9900 .
C14 H14B 0.9900 .
C14 C15 1.542(12) .
C23 C22 1.513(13) .
C23 C24 1.388(13) .
C23 C27 1.292(13) .
C122 H12E 0.9800 .
C122 H12F 0.9800 .
C122 H12G 0.9800 .
C125 H12H 0.9900 .
C125 H12I 0.9900 .
C125 C126 1.484(11) .
C5 C4 1.437(10) .
C5 C10 1.606(12) .
C51 H51 0.9500 .
C51 C52 1.360(10) .
N17 Cu1 2.024(5) 2_666
N17 C113 1.333(11) .
N17 C112 1.310(11) .
C117 H117 0.9500 .
C117 C118 1.445(12) .
C117 C116 1.396(10) .
C39 C45 1.461(12) .
C53 H53 0.9500 .
C53 C54 1.352(11) .
C21 H21 0.9500 .
C21 C20 1.375(12) .
C29 C28 1.553(12) .
C29 C33 1.347(14) .
C4 C8 1.441(13) .
C4 C3 1.386(12) .
N15 C106 1.302(13) .
N15 C107 1.413(12) .
C118 H118 0.9500 .
C120 H120 0.9500 .
C120 C116 1.346(11) .
C120 C119 1.325(11) .
C9 H9A 0.9900 .
C9 H9B 0.9900 .
C20 H20A 0.9500 .
C127 C128 1.520(12) .
C54 H54 0.9500 .
C42 H42A 0.9900 .
C42 H42B 0.9900 .
C52 H52 0.9500 .
C101 H10C 0.9900 .
C101 H10D 0.9900 .
C87 H87 0.9500 .
C87 C86 1.335(12) .
C119 H119 0.9500 .
C70 H70A 0.9900 .
C70 H70B 0.9900 .
C70 C71 1.508(12) .
O16 N25 1.208(11) .
N25 O18 1.187(10) .
N25 O17 1.206(13) .
C58 H58 0.9500 .
C58 C57 1.453(12) .
C18 H18A 0.9500 .
C18 C19 1.368(13) .
C103 C104 1.494(12) .
C78 H78 0.9500 .
O11 C16 1.225(10) .
C8 H8A 0.9900 .
C8 H8B 0.9900 .
C59 H59 0.9500 .
C80 H80 0.9500 .
C80 C81 1.401(12) .
C81 H81 0.9500 .
C31 H31 0.9500 .
C15 H15A 0.9800 .
C15 H15B 0.9800 .
C15 H15C 0.9800 .
C84 H84 0.9500 .
C84 C85 1.368(13) .
C46 H46A 0.9800 .
C46 H46B 0.9800 .
C46 H46C 0.9800 .
C46 C45 1.526(13) .
C3 C12 1.512(10) .
C124 H12J 0.9800 .
C124 H12K 0.9800 .
C124 H12L 0.9800 .
C129 H129 0.9500 .
C129 C130 1.298(13) .
C129 C128 1.345(12) .
C114 H114 0.9500 .
C114 C113 1.410(11) .
C111 H111 0.9500 .
C111 C112 1.389(10) .
C104 C108 1.371(13) .
C104 C105 1.419(11) .
C100 H10E 0.9900 .
C100 H10F 0.9900 .
O19 N26 1.250(13) .
C74 H74A 0.9900 .
C74 H74B 0.9900 .
C73 H73A 0.9800 .
C73 H73B 0.9800 .
C73 H73C 0.9800 .
C131 H131 0.9500 .
C131 C132 1.396(12) .
C108 H108 0.9500 .
C108 C107 1.276(13) .
C71 H71A 0.9800 .
C71 H71B 0.9800 .
C71 H71C 0.9800 .
C7 H7A 0.9900 .
C7 H7B 0.9900 .
C44 H44A 0.9800 .
C44 H44B 0.9800 .
C44 H44C 0.9800 .
C24 H24 0.9500 .
C24 C25 1.385(13) .
C47 H47A 0.9900 .
C47 H47B 0.9900 .
C47 C48 1.475(14) .
C27 H27 0.9500 .
C27 C26 1.398(14) .
C57 H57 0.9500 .
C33 H33 0.9500 .
C33 C32 1.400(15) .
C106 H106 0.9500 .
C106 C105 1.357(13) .
C32 H32 0.9500 .
C105 H105 0.9500 .
C85 H85 0.9500 .
C132 H132 0.9500 .
C132 C128 1.395(14) .
C93 H93 0.9500 .
C93 C92 1.385(14) .
C45 H45A 0.9900 .
C45 H45B 0.9900 .
O20 N26 1.264(16) .
C26 H26 0.9500 .
C92 H92 0.9500 .
C130 H130 0.9500 .
C107 H107 0.9500 .
C113 H113 0.9500 .
C48 H48A 0.9800 .
C48 H48B 0.9800 .
C48 H48C 0.9800 .
C10 H10G 0.9900 .
C10 H10H 0.9900 .
C10 C11 1.539(15) .
C25 H25 0.9500 .
C90 H90 0.9500 .
C90 C91 1.425(16) .
C126 H12M 0.9800 .
C126 H12N 0.9800 .
C126 H12O 0.9800 .
C112 H112 0.9500 .
O21 N26 1.327(15) .
C12 H12P 0.9900 .
C12 H12Q 0.9900 .
C12 C13 1.548(16) .
C86 H86 0.9500 .
C19 H19 0.9500 .
C13 H13A 0.9800 .
C13 H13B 0.9800 .
C13 H13C 0.9800 .
C91 H91 0.9500 .
C11 H11A 0.9800 .
C11 H11B 0.9800 .
C11 H11C 0.9800 .

loop_
_geom_torsion_atom_site_label_1
_geom_torsion_atom_site_label_2
_geom_torsion_atom_site_label_3
_geom_torsion_atom_site_label_4
_geom_torsion
_geom_torsion_site_symmetry_1
Cu1 N19 C79 C78 174.2(5) .
Cu1 N19 C80 C81 -172.6(6) .
Cu1 N7 C26 C27 -159.1(8) .
Cu1 N7 C25 C24 160.8(6) .
Cu1 N4 C53 C54 172.7(7) .
Cu1 N4 C52 C51 -173.5(7) .
Cu1 N17 C113 C114 -169.2(8) 2_666
Cu1 N17 C112 C111 167.4(7) 2_666
Cu2 N13 C118 C117 167.6(7) .
Cu2 N13 C119 C120 -164.0(7) .
Cu2 N11 C20 C21 175.4(7) 2_666
Cu2 N11 C19 C18 -178.9(7) 2_666
Cu2 N1 C58 C57 178.9(5) .
Cu2 N1 C59 C60 -179.3(6) .
Cu2 N24 C92 C93 165.3(8) .
Cu2 N24 C91 C90 -163.3(9) .
Cu3 N9 C31 C30 176.5(8) .
Cu3 N9 C32 C33 -174.7(8) .
Cu3 N6 C131 C132 -167.0(7) .
Cu3 N6 C130 C129 162.3(8) .
Cu3 N21 C85 C84 176.5(7) 2_666
Cu3 N21 C86 C87 -175.6(7) 2_666
Cu3 N15 C106 C105 -159.1(8) .
Cu3 N15 C107 C108 154.7(9) .
O8 C103 C104 C108 163.4(8) .
O8 C103 C104 C105 -17.7(12) .
O7 C115 C116 C117 163.0(8) .
O7 C115 C116 C120 -7.2(12) .
N3 C49 C50 C51 -33.0(12) .
N3 C49 C50 C54 148.6(7) .
O13 C49 C50 C51 147.7(9) .
O13 C49 C50 C54 -30.7(11) .
N14 C115 C116 C117 -17.8(12) .
N14 C115 C116 C120 172.0(8) .
C83 C87 C86 N21 -6.9(15) .
C83 C84 C85 N21 5.4(15) .
N2 C41 C36 C37 -101.1(8) .
N2 C41 C36 C35 77.5(7) .
C99 C98 C100 N14 -95.4(7) .
C97 C98 C100 N14 86.6(8) .
C97 C96 C95 C121 -176.4(5) .
C97 C96 C95 C94 0.7(8) .
C97 C96 C101 N18 -101.9(7) .
N16 C102 C94 C99 67.6(7) .
N16 C102 C94 C95 -112.4(7) .
N16 C103 C104 C108 -12.3(12) .
N16 C103 C104 C105 166.6(8) .
C65 C66 C61 C74 -175.5(6) .
C65 C66 C61 C62 8.4(10) .
C65 C66 C67 N20 69.3(9) .
C65 C64 C63 C70 -177.1(7) .
C65 C64 C63 C62 -0.8(10) .
C65 C64 C69 N22 -98.8(7) .
O14 C127 C128 C129 35.1(13) .
O14 C127 C128 C132 -146.3(10) .
N1 C58 C57 C56 -1.3(11) .
C6 C1 C2 C3 -2.1(11) .
C6 C1 C2 C7 175.9(7) .
C6 C1 C14 C15 -89.0(9) .
C6 C5 C4 C8 179.0(9) .
C6 C5 C4 C3 -2.6(13) .
C6 C5 C10 C11 82.5(10) .
C115 N14 C100 C98 164.1(7) .
C98 C99 C94 C95 0.6(8) .
C98 C99 C94 C102 -179.4(5) .
C98 C99 C125 C126 -88.2(9) .
C98 C97 C96 C95 0.3(8) .
C98 C97 C96 C101 -179.2(5) .
C98 C97 C123 C124 -99.3(9) .
N23 C68 C62 C61 89.7(8) .
N23 C68 C62 C63 -87.1(8) .
C82 C83 C87 C86 179.9(8) .
C82 C83 C84 C85 -179.2(8) .
C82 N22 C69 C64 162.2(6) .
C96 C97 C98 C99 -0.8(9) .
C96 C97 C98 C100 177.1(5) .
C96 C97 C123 C124 80.0(10) .
C96 C95 C121 C122 92.6(8) .
C96 C95 C94 C99 -1.1(8) .
C96 C95 C94 C102 178.9(5) .
C95 C96 C101 N18 78.6(8) .
C37 C38 C40 N3 70.7(8) .
C37 C38 C39 C34 4.3(9) .
C37 C38 C39 C45 -176.1(6) .
C66 C65 C64 C63 2.6(10) .
C66 C65 C64 C69 -179.8(6) .
C66 C65 C72 C73 -103.5(7) .
C66 C61 C74 C75 -89.3(8) .
C66 C61 C62 C63 -7.0(11) .
C66 C61 C62 C68 176.4(6) .
N19 C79 C78 C77 -0.3(11) .
N19 C80 C81 C77 -3.1(13) .
C110 C114 C113 N17 -1.8(17) .
C110 C111 C112 N17 5.4(13) .
C102 N16 C103 O8 4.8(12) .
C102 N16 C103 C104 -179.7(7) .
C43 C35 C36 C37 179.3(7) .
C43 C35 C36 C41 0.7(9) .
N6 C131 C132 C128 3.7(14) .
N5 C127 C128 C129 -146.6(9) .
N5 C127 C128 C132 32.1(12) .
C61 C66 C67 N20 -109.4(6) .
C121 C95 C94 C99 175.9(5) .
C121 C95 C94 C102 -4.1(8) .
C64 C65 C66 C61 -6.3(10) .
C64 C65 C66 C67 175.1(7) .
C64 C65 C72 C73 76.7(8) .
C64 C63 C70 C71 88.9(8) .
C64 C63 C62 C61 3.2(11) .
C64 C63 C62 C68 179.9(6) .
C94 C99 C98 C97 0.4(8) .
C94 C99 C98 C100 -177.6(5) .
C94 C99 C125 C126 87.3(8) .
C94 C95 C121 C122 -84.4(8) .
C34 C35 C36 C37 0.1(9) .
C34 C35 C36 C41 -178.5(6) .
C34 C39 C45 C46 85.8(10) .
C109 N18 C101 C96 -167.0(7) .
C109 C110 C114 C113 176.2(9) .
C109 C110 C111 C112 -178.3(8) .
C30 C29 C28 O10 10.9(11) .
C30 C29 C28 N10 -165.7(8) .
C30 C29 C33 C32 1.2(14) .
C1 C6 C5 C4 3.0(13) .
C1 C6 C5 C10 -175.5(8) .
C1 C6 C9 N12 -72.8(9) .
C1 C2 C3 C4 2.3(12) .
C1 C2 C3 C12 -178.0(8) .
C1 C2 C7 N10 106.8(8) .
C35 C34 C39 C38 -4.3(10) .
C35 C34 C39 C45 176.1(6) .
C35 C34 C42 N5 -94.8(7) .
C49 N3 C40 C38 -159.9(7) .
C49 C50 C51 C52 -177.5(8) .
C49 C50 C54 C53 176.7(8) .
C2 C1 C14 C15 86.3(9) .
C2 C3 C12 C13 101.5(11) .
C123 C97 C98 C99 178.5(6) .
C123 C97 C98 C100 -3.6(9) .
C123 C97 C96 C95 -179.0(6) .
C123 C97 C96 C101 1.5(9) .
C63 C64 C69 N22 78.9(8) .
C67 N20 C76 O4 -1.1(9) .
C67 N20 C76 C77 177.3(5) .
C67 C66 C61 C74 3.2(10) .
C67 C66 C61 C62 -173.0(7) .
N4 C53 C54 C50 3.1(13) .
C76 N20 C67 C66 -165.7(5) .
C76 C77 C78 C79 -177.9(6) .
C76 C77 C81 C80 179.4(7) .
C56 C60 C59 N1 2.0(12) .
C69 N22 C82 O5 -6.1(11) .
C69 N22 C82 C83 175.7(7) .
C69 C64 C63 C70 5.3(10) .
C69 C64 C63 C62 -178.4(6) .
C50 C51 C52 N4 -1.1(13) .
C60 C56 C55 O15 5.2(8) .
C60 C56 C55 N2 -172.4(6) .
C60 C56 C57 C58 3.9(10) .
C38 C37 C36 C35 0.2(10) .
C38 C37 C36 C41 178.7(6) .
C38 C37 C47 C48 -106.5(9) .
C38 C39 C45 C46 -93.7(8) .
C79 N19 C80 C81 2.8(11) .
C17 C21 C20 N11 2.4(13) .
C17 C18 C19 N11 4.6(14) .
C41 N2 C55 O15 -9.1(10) .
C41 N2 C55 C56 168.4(6) .
C68 N23 C88 O6 0.3(14) .
C68 N23 C88 C89 -179.3(7) .
C89 C93 C92 N24 -3.0(14) .
C89 C90 C91 N24 -0.3(19) .
C72 C65 C66 C61 173.9(6) .
C72 C65 C66 C67 -4.8(10) .
C72 C65 C64 C63 -177.5(6) .
C72 C65 C64 C69 0.1(10) .
C40 N3 C49 O13 -7.2(11) .
C40 N3 C49 C50 173.5(6) .
C40 C38 C39 C34 -172.8(6) .
C40 C38 C39 C45 6.8(9) .
C14 C1 C2 C3 -177.6(7) .
C14 C1 C2 C7 0.4(11) .
C23 C24 C25 N7 2.9(12) .
C23 C27 C26 N7 -5.0(15) .
C125 C99 C98 C97 176.1(6) .
C125 C99 C98 C100 -1.9(8) .
C125 C99 C94 C95 -175.0(5) .
C125 C99 C94 C102 4.9(8) .
C5 C6 C1 C2 -0.5(12) .
C5 C6 C1 C14 174.8(8) .
C5 C6 C9 N12 107.0(9) .
C5 C4 C8 N8 -75.4(11) .
C5 C4 C3 C2 -0.1(12) .
C5 C4 C3 C12 -179.7(8) .
C51 C50 C54 C53 -1.8(12) .
C36 C37 C38 C40 174.7(6) .
C36 C37 C38 C39 -2.4(10) .
C36 C37 C47 C48 74.4(9) .
C39 C34 C35 C43 -177.1(6) .
C39 C34 C35 C36 2.1(10) .
C39 C34 C42 N5 81.1(9) .
C39 C38 C40 N3 -112.3(7) .
C53 N4 C52 C51 2.1(12) .
C55 N2 C41 C36 161.6(6) .
C55 C56 C60 C59 173.1(6) .
C55 C56 C57 C58 -173.0(6) .
C22 N8 C8 C4 153.6(8) .
C22 C23 C24 C25 -174.2(7) .
C22 C23 C27 C26 174.9(8) .
C21 C17 C18 C19 -3.1(12) .
C21 C17 C16 N12 -147.4(8) .
C21 C17 C16 O11 38.9(11) .
C29 C30 C31 N9 -0.1(15) .
C29 C33 C32 N9 -3.5(15) .
C4 C5 C10 C11 -96.1(9) .
C4 C3 C12 C13 -78.8(12) .
N15 C106 C105 C104 5.3(15) .
C118 N13 C119 C120 6.1(14) .
C118 C117 C116 C115 -172.6(8) .
C118 C117 C116 C120 -2.4(12) .
C9 C6 C1 C2 179.3(7) .
C9 C6 C1 C14 -5.3(11) .
C9 C6 C5 C4 -176.9(8) .
C9 C6 C5 C10 4.6(12) .
C9 N12 C16 C17 -170.2(7) .
C9 N12 C16 O11 3.2(13) .
C116 C117 C118 N13 1.0(14) .
C116 C120 C119 N13 -7.6(14) .
C20 N11 C19 C18 -2.5(13) .
C127 N5 C42 C34 -148.5(7) .
C28 N10 C7 C2 168.4(7) .
C28 C29 C33 C32 176.3(8) .
C54 C50 C51 C52 0.9(12) .
C42 N5 C127 O14 -4.2(13) .
C42 N5 C127 C128 177.5(7) .
C42 C34 C35 C43 -1.5(9) .
C42 C34 C35 C36 177.7(6) .
C42 C34 C39 C38 -179.9(6) .
C42 C34 C39 C45 0.6(10) .
C52 N4 C53 C54 -3.1(13) .
C101 N18 C109 O9 0.6(12) .
C101 N18 C109 C110 -173.9(6) .
C101 C96 C95 C121 3.0(8) .
C101 C96 C95 C94 -179.9(5) .
C87 C83 C82 O5 -2.9(11) .
C87 C83 C82 N22 175.3(8) .
C87 C83 C84 C85 -2.1(13) .
C119 N13 C118 C117 -2.6(14) .
C119 C120 C116 C115 176.0(8) .
C119 C120 C116 C117 5.5(13) .
C70 C63 C62 C61 179.4(7) .
C70 C63 C62 C68 -3.9(11) .
C58 N1 C59 C60 0.6(12) .
C18 C17 C21 C20 -0.3(12) .
C18 C17 C16 N12 35.6(12) .
C18 C17 C16 O11 -138.1(8) .
C103 N16 C102 C94 58.3(9) .
C103 C104 C108 C107 -178.3(9) .
C103 C104 C105 C106 174.4(8) .
C78 C77 C76 N20 150.6(6) .
C78 C77 C76 O4 -31.0(9) .
C78 C77 C81 C80 1.5(11) .
C8 N8 C22 O12 1.4(11) .
C8 N8 C22 C23 179.8(6) .
C8 C4 C3 C2 178.3(8) .
C8 C4 C3 C12 -1.4(13) .
C88 N23 C68 C62 179.1(8) .
C88 C89 C93 C92 -170.0(8) .
C88 C89 C90 C91 171.5(9) .
C59 N1 C58 C57 -1.1(11) .
C80 N19 C79 C78 -1.1(10) .
C81 C77 C76 N20 -27.4(9) .
C81 C77 C76 O4 151.0(7) .
C81 C77 C78 C79 0.1(11) .
C31 N9 C32 C33 3.9(14) .
C31 C30 C29 C28 -174.7(8) .
C31 C30 C29 C33 0.5(13) .
C84 C83 C82 O5 174.0(8) .
C84 C83 C82 N22 -7.8(12) .
C84 C83 C87 C86 2.8(14) .
C3 C2 C7 N10 -75.3(10) .
C3 C4 C8 N8 106.3(9) .
C114 C110 C109 O9 -146.8(10) .
C114 C110 C109 N18 27.7(12) .
C114 C110 C111 C112 -2.4(14) .
C111 C110 C109 O9 28.8(12) .
C111 C110 C109 N18 -156.6(7) .
C111 C110 C114 C113 0.7(15) .
C104 C108 C107 N15 2.8(16) .
C100 N14 C115 O7 -2.8(12) .
C100 N14 C115 C116 178.0(7) .
C16 N12 C9 C6 150.2(8) .
C16 C17 C21 C20 -177.3(8) .
C16 C17 C18 C19 173.9(8) .
C74 C61 C62 C63 176.9(7) .
C74 C61 C62 C68 0.3(11) .
C131 N6 C130 C129 -6.7(14) .
C131 C132 C128 C127 176.1(8) .
C131 C132 C128 C129 -5.2(13) .
C108 C104 C105 C106 -6.6(13) .
C7 N10 C28 O10 2.2(12) .
C7 N10 C28 C29 178.6(7) .
C7 C2 C3 C4 -175.6(8) .
C7 C2 C3 C12 4.0(12) .
C44 C43 C35 C34 -89.2(8) .
C44 C43 C35 C36 91.7(8) .
C24 C23 C22 O12 141.1(9) .
C24 C23 C22 N8 -37.4(10) .
C24 C23 C27 C26 -2.6(12) .
C62 C61 C74 C75 86.7(9) .
C62 C63 C70 C71 -87.2(9) .
C47 C37 C38 C40 -4.5(10) .
C47 C37 C38 C39 178.5(6) .
C47 C37 C36 C35 179.3(7) .
C47 C37 C36 C41 -2.2(10) .
C27 C23 C22 O12 -36.4(10) .
C27 C23 C22 N8 145.2(8) .
C27 C23 C24 C25 3.2(12) .
C57 C56 C60 C59 -4.2(10) .
C57 C56 C55 O15 -177.8(6) .
C57 C56 C55 N2 4.6(9) .
C33 C29 C28 O10 -164.2(9) .
C33 C29 C28 N10 19.2(11) .
C106 N15 C107 C108 -4.3(15) .
C32 N9 C31 C30 -2.2(15) .
C105 C104 C108 C107 2.8(13) .
C85 N21 C86 C87 9.7(14) .
C93 C89 C88 N23 -16.2(12) .
C93 C89 C88 O6 164.2(8) .
C93 C89 C90 C91 -2.9(16) .
C26 N7 C25 C24 -9.4(11) .
C92 N24 C91 C90 1.7(17) .
C130 N6 C131 C132 2.1(13) .
C130 C129 C128 C127 180.0(8) .
C130 C129 C128 C132 1.3(14) .
C107 N15 C106 C105 0.1(14) .
C113 N17 C112 C111 -6.3(13) .
C10 C5 C4 C8 -2.4(12) .
C10 C5 C4 C3 175.9(7) .
C25 N7 C26 C27 10.6(13) .
C90 C89 C88 N23 169.5(10) .
C90 C89 C88 O6 -10.1(13) .
C90 C89 C93 C92 4.4(14) .
C112 N17 C113 C114 4.6(14) .
C128 C129 C130 N6 5.1(15) .
C86 N21 C85 C84 -8.9(14) .
C19 N11 C20 C21 -1.0(12) .
C91 N24 C92 C93 0.0(15) .
